data_7207855
loop_
_publ_author_name
'Burrows, Andrew D.'
'Mahon, Mary F.'
'Raithby, Paul R.'
'Warren, Anna J.'
'Teat, Simon J.'
'Warren, John E.'

_publ_section_title
;
 The effect of carboxylate and N,N&#x2032;-ditopic ligand lengths on the
 structures of copper and zinc coordination polymers
;
_journal_issue 10
_journal_name_full CrystEngComm
_journal_page_first 3658
_journal_paper_doi 10.1039/c2ce06709a
_journal_volume 14
_journal_year 2012
_chemical_formula_sum 'C87.5 H101.5 I8 N10.5 O22.5 Zn4'
_chemical_formula_weight 2936.97
_chemical_name_systematic
;
?
;
_space_group_IT_number 2
_symmetry_cell_setting triclinic
_symmetry_space_group_name_Hall '-P 1'
_symmetry_space_group_name_H-M 'P -1'
_atom_sites_solution_hydrogens geom
_atom_sites_solution_primary direct
_atom_sites_solution_secondary difmap
_audit_creation_method SHELXL-97
_cell_angle_alpha 87.891(2)
_cell_angle_beta 88.473(2)
_cell_angle_gamma 83.785(2)
_cell_formula_units_Z 2
_cell_length_a 12.4072(8)
_cell_length_b 12.4082(7)
_cell_length_c 33.608(2)
_cell_measurement_reflns_used 7538
_cell_measurement_temperature 150(2)
_cell_measurement_theta_max 32.08
_cell_measurement_theta_min 3.25
_cell_volume 5138.8(5)
_computing_cell_refinement 'Bruker SMART'
_computing_data_collection 'Bruker SMART'
_computing_data_reduction 'Bruker SAINT'
_computing_molecular_graphics POVRAY
_computing_publication_material 'SHELXTL (Sheldrick, 1997)'
_computing_structure_refinement 'SHELXTL (Sheldrick, 1997)'
_computing_structure_solution 'SHELXTS (Sheldrick, 1997)'
_diffrn_ambient_temperature 150(2)
_diffrn_measured_fraction_theta_full 0.978
_diffrn_measured_fraction_theta_max 0.978
_diffrn_measurement_device_type 'Bruker APEX2'
_diffrn_measurement_method '3000 0.3 degree images with \f and \w scans'
_diffrn_radiation_monochromator 'Channel-cut Si(111)'
_diffrn_radiation_source 'Station 11.3.1 ALS'
_diffrn_radiation_type Synchrotron
_diffrn_radiation_wavelength 0.77490
_diffrn_reflns_av_R_equivalents 0.0604
_diffrn_reflns_av_sigmaI/netI 0.0999
_diffrn_reflns_limit_h_max 16
_diffrn_reflns_limit_h_min -16
_diffrn_reflns_limit_k_max 16
_diffrn_reflns_limit_k_min -16
_diffrn_reflns_limit_l_max 45
_diffrn_reflns_limit_l_min -45
_diffrn_reflns_number 52084
_diffrn_reflns_theta_full 32.00
_diffrn_reflns_theta_max 32.00
_diffrn_reflns_theta_min 3.85
_exptl_absorpt_coefficient_mu 3.397
_exptl_absorpt_correction_T_max 0.92
_exptl_absorpt_correction_T_min 0.79
_exptl_absorpt_correction_type multi-scan
_exptl_absorpt_process_details
;
multi-scan from symmetry-related measurements
Sortav (Blessing 1995)
;
_exptl_crystal_colour needle
_exptl_crystal_density_diffrn 1.898
_exptl_crystal_density_method 'not measured'
_exptl_crystal_description colorless
_exptl_crystal_F_000 2848
_exptl_crystal_size_max 0.08
_exptl_crystal_size_mid 0.03
_exptl_crystal_size_min 0.03
_refine_diff_density_max 6.503
_refine_diff_density_min -4.242
_refine_diff_density_rms 0.235
_refine_ls_extinction_method none
_refine_ls_goodness_of_fit_ref 1.021
_refine_ls_hydrogen_treatment constr
_refine_ls_matrix_type full
_refine_ls_number_parameters 1229
_refine_ls_number_reflns 26906
_refine_ls_number_restraints 70
_refine_ls_restrained_S_all 1.022
_refine_ls_R_factor_all 0.1137
_refine_ls_R_factor_gt 0.0764
_refine_ls_shift/su_max 0.002
_refine_ls_shift/su_mean 0.000
_refine_ls_structure_factor_coef Fsqd
_refine_ls_weighting_details 'calc w=1/[\s^2^(Fo^2^)+(0.1027P)^2^+20.7930P] where P=(Fo^2^+2Fc^2^)/3'
_refine_ls_weighting_scheme calc
_refine_ls_wR_factor_gt 0.1937
_refine_ls_wR_factor_ref 0.2210
_reflns_number_gt 17405
_reflns_number_total 26906
_reflns_threshold_expression >2sigma(I)
_cod_data_source_file c2ce06709a.txt
_cod_data_source_block compound6_bath862
_cod_depositor_comments
;
The following automatic conversions were performed:

'_symmetry_cell_setting' value 'Triclinic' changed to 'triclinic'
according to /home/saulius/struct/CIF-dictionaries/cif_core.dic
dictionary named 'cif_core.dic' version 2.4.1 from 2010-06-29.

Automatic conversion script
Id: cif_fix_values 1715 2011-07-08 13:25:40Z adriana 
;
_cod_original_sg_symbol_H-M P-1
_cod_original_formula_sum 'C87.50 H101.50 I8 N10.50 O22.50 Zn4'
_cod_database_code 7207855

loop_
_symmetry_equiv_pos_as_xyz
'x, y, z'
'-x, -y, -z'

loop_
_atom_site_label
_atom_site_type_symbol
_atom_site_fract_x
_atom_site_fract_y
_atom_site_fract_z
_atom_site_U_iso_or_equiv
_atom_site_adp_type
_atom_site_occupancy
_atom_site_symmetry_multiplicity
_atom_site_calc_flag
_atom_site_refinement_flags
_atom_site_disorder_assembly
_atom_site_disorder_group
I1 I -0.62884(5) 0.40883(5) 0.535596(17) 0.03681(14) Uani 1 1 d . . .
I2 I -0.21356(7) -0.56991(5) 0.634576(17) 0.04505(18) Uani 1 1 d . . .
I3 I -0.33120(6) 0.64872(5) 0.795063(17) 0.04044(16) Uani 1 1 d . . .
I4 I -0.04241(8) -0.20502(7) 0.90372(2) 0.0607(2) Uani 1 1 d . . .
I5 I 0.53273(9) 0.81005(6) 0.61441(2) 0.0667(3) Uani 1 1 d . . .
I6 I 0.91481(6) -0.15259(6) 0.715452(19) 0.04592(17) Uani 1 1 d . . .
I7 I 0.72471(6) 1.09000(5) 0.876706(17) 0.03714(15) Uani 1 1 d . . .
I8 I 1.17333(5) 0.18092(5) 0.962622(18) 0.03606(14) Uani 1 1 d . . .
Zn1 Zn 0.04190(8) 0.04244(7) 0.53817(2) 0.02269(19) Uani 1 1 d . . .
Zn2 Zn 0.24474(9) 0.21126(8) 0.70756(3) 0.0309(2) Uani 1 1 d . . .
Zn3 Zn 0.33248(9) 0.29543(8) 0.78266(3) 0.0298(2) Uani 1 1 d . . .
Zn4 Zn 0.47160(7) 0.45861(7) 0.96099(2) 0.02142(18) Uani 1 1 d . . .
O1 O -0.0977(5) 0.1473(5) 0.53118(19) 0.0376(14) Uani 1 1 d . . .
O2 O -0.1565(6) 0.0820(6) 0.47559(18) 0.0388(15) Uani 1 1 d . . .
O3 O -0.0480(5) -0.0737(5) 0.56144(17) 0.0354(14) Uani 1 1 d . . .
O4 O -0.1102(6) -0.1344(6) 0.50531(18) 0.0399(15) Uani 1 1 d . . .
O5 O 0.2090(6) 0.4156(5) 0.76944(17) 0.0366(14) Uani 1 1 d . . .
O6 O 0.1256(6) 0.3332(5) 0.72181(17) 0.0352(14) Uani 1 1 d . . .
O7 O 0.2146(6) 0.2043(5) 0.80326(18) 0.0370(15) Uani 1 1 d . . .
O8 O 0.1773(6) 0.1130(5) 0.74950(17) 0.0384(15) Uani 1 1 d . . .
O9 O 0.4240(5) 0.3696(6) 0.74123(17) 0.0371(15) Uani 1 1 d . . .
O10 O 0.3356(6) 0.3324(5) 0.68662(18) 0.0397(16) Uani 1 1 d . . .
O11 O 0.4320(6) 0.1551(5) 0.77570(18) 0.0377(15) Uani 1 1 d . . .
O12 O 0.3877(5) 0.1143(6) 0.71366(18) 0.0374(14) Uani 1 1 d . . .
O13 O 0.5647(6) 0.6694(5) 1.00326(18) 0.0414(16) Uani 1 1 d . . .
O14 O 0.5243(7) 0.6056(6) 0.94554(19) 0.0485(19) Uani 1 1 d . . .
O15 O 0.6722(6) 0.4629(6) 1.02066(19) 0.0453(18) Uani 1 1 d . . .
O16 O 0.6295(5) 0.3959(6) 0.9634(2) 0.0442(18) Uani 1 1 d . . .
O17 O 0.4342(12) 0.0989(14) 0.5708(4) 0.119(5) Uani 1 1 d D . .
O18 O 0.8041(10) 0.1944(8) 0.6763(3) 0.080(3) Uani 1 1 d . . .
O19 O 0.7546(9) 0.3414(8) 0.8565(3) 0.077(3) Uani 1 1 d . . .
O20 O 0.1308(9) -0.2101(8) 0.6710(3) 0.080(3) Uani 1 1 d . . .
O21 O 0.4328(8) -0.2990(9) 0.8130(3) 0.074(3) Uani 1 1 d . . .
O22 O 0.3767(6) 0.0567(6) 0.9294(3) 0.0501(19) Uani 1 1 d . . .
O23 O 0.1255(18) -0.5523(18) 0.5538(7) 0.081(6) Uiso 0.50 1 d PD A -1
N1 N 0.3780(6) 0.3475(5) 0.83700(17) 0.0226(13) Uani 1 1 d . . .
N2 N 0.4296(5) 0.4115(5) 0.90558(17) 0.0195(12) Uani 1 1 d . . .
N3 N 0.1823(6) 0.1583(6) 0.65543(17) 0.0259(14) Uani 1 1 d . . .
N4 N 0.1040(5) 0.0935(5) 0.59057(17) 0.0212(12) Uani 1 1 d . . .
N5 N 0.5975(12) 0.1033(13) 0.6006(5) 0.130(7) Uani 1 1 d D . .
N6 N 0.7718(8) 0.2359(7) 0.7419(3) 0.051(2) Uani 1 1 d D . .
N7 N 0.9067(8) 0.4058(10) 0.8778(3) 0.067(3) Uani 1 1 d D . .
N8 N 0.1563(8) -0.3660(7) 0.6361(3) 0.056(2) Uani 1 1 d D . .
N9 N 0.3246(8) -0.2263(8) 0.7632(3) 0.054(2) Uani 1 1 d . . .
N10 N 0.3319(8) -0.1134(8) 0.9199(4) 0.064(3) Uani 1 1 d . . .
N11 N 0.0000(19) -0.5091(17) 0.4965(7) 0.048(4) Uiso 0.50 1 d PD A -1
C1 C -0.1677(7) 0.1432(7) 0.5053(2) 0.0274(16) Uani 1 1 d . . .
C2 C -0.2723(7) 0.2134(7) 0.5097(2) 0.0263(16) Uani 1 1 d . . .
C3 C -0.3589(8) 0.2043(8) 0.4852(3) 0.039(2) Uani 1 1 d . . .
H3 H -0.3499 0.1560 0.4638 0.047 Uiso 1 1 calc R . .
C4 C -0.4578(8) 0.2644(9) 0.4915(2) 0.039(2) Uani 1 1 d . . .
H4 H -0.5149 0.2594 0.4736 0.047 Uiso 1 1 calc R . .
C5 C -0.4748(7) 0.3315(7) 0.5234(3) 0.0312(18) Uani 1 1 d . . .
C6 C -0.3894(8) 0.3445(8) 0.5474(3) 0.040(2) Uani 1 1 d . . .
H6 H -0.3994 0.3935 0.5686 0.048 Uiso 1 1 calc R . .
C7 C -0.2874(8) 0.2859(8) 0.5408(3) 0.038(2) Uani 1 1 d . . .
H7 H -0.2288 0.2954 0.5574 0.046 Uiso 1 1 calc R . .
C8 C -0.0948(7) -0.1394(7) 0.5421(2) 0.0278(16) Uani 1 1 d . . .
C9 C -0.1345(7) -0.2331(7) 0.5653(2) 0.0270(16) Uani 1 1 d . . .
C10 C -0.1923(8) -0.3075(7) 0.5465(2) 0.035(2) Uani 1 1 d . . .
H10 H -0.2146 -0.2933 0.5198 0.042 Uiso 1 1 calc R . .
C11 C -0.2174(9) -0.4031(8) 0.5669(3) 0.044(3) Uani 1 1 d . . .
H11 H -0.2528 -0.4552 0.5537 0.053 Uiso 1 1 calc R . .
C12 C -0.1901(9) -0.4200(8) 0.6062(2) 0.039(2) Uani 1 1 d . . .
C13 C -0.1391(8) -0.3437(8) 0.6263(2) 0.037(2) Uani 1 1 d . . .
H13 H -0.1236 -0.3551 0.6538 0.045 Uiso 1 1 calc R . .
C14 C -0.1111(8) -0.2511(8) 0.6059(2) 0.039(2) Uani 1 1 d . . .
H14 H -0.0758 -0.1995 0.6195 0.046 Uiso 1 1 calc R . .
C15 C 0.1282(8) 0.4027(7) 0.7487(2) 0.035(2) Uani 1 1 d . . .
C16 C 0.0243(8) 0.4721(7) 0.7563(2) 0.0319(19) Uani 1 1 d . . .
C17 C -0.0657(8) 0.4664(8) 0.7326(2) 0.037(2) Uani 1 1 d . . .
H17 H -0.0588 0.4245 0.7094 0.044 Uiso 1 1 calc R . .
C18 C -0.1642(9) 0.5209(8) 0.7428(3) 0.041(2) Uani 1 1 d . . .
H18 H -0.2250 0.5159 0.7266 0.049 Uiso 1 1 calc R . .
C19 C -0.1766(8) 0.5837(7) 0.7766(2) 0.0334(19) Uani 1 1 d . . .
C20 C -0.0866(9) 0.5940(8) 0.7994(3) 0.041(2) Uani 1 1 d . . .
H20 H -0.0938 0.6383 0.8219 0.049 Uiso 1 1 calc R . .
C21 C 0.0148(9) 0.5393(7) 0.7892(2) 0.035(2) Uani 1 1 d . . .
H21 H 0.0765 0.5477 0.8045 0.042 Uiso 1 1 calc R . .
C22 C 0.1760(8) 0.1286(7) 0.7867(2) 0.0316(18) Uani 1 1 d . . .
C23 C 0.1215(7) 0.0502(7) 0.8141(3) 0.0317(18) Uani 1 1 d . . .
C24 C 0.0673(9) -0.0295(7) 0.7984(3) 0.038(2) Uani 1 1 d . . .
H24 H 0.0627 -0.0343 0.7703 0.046 Uiso 1 1 calc R . .
C25 C 0.0194(9) -0.1030(8) 0.8239(3) 0.042(2) Uani 1 1 d . . .
H25 H -0.0181 -0.1579 0.8134 0.051 Uiso 1 1 calc R . .
C26 C 0.0270(8) -0.0954(8) 0.8645(3) 0.041(2) Uani 1 1 d . . .
C27 C 0.0831(8) -0.0173(8) 0.8804(3) 0.037(2) Uani 1 1 d . . .
H27 H 0.0906 -0.0149 0.9084 0.044 Uiso 1 1 calc R . .
C28 C 0.1282(8) 0.0571(8) 0.8552(2) 0.0341(19) Uani 1 1 d . . .
H28 H 0.1639 0.1131 0.8660 0.041 Uiso 1 1 calc R . .
C29 C 0.3986(8) 0.3846(8) 0.7057(2) 0.036(2) Uani 1 1 d . . .
C30 C 0.4435(8) 0.4792(7) 0.6836(2) 0.0299(18) Uani 1 1 d . . .
C31 C 0.4883(9) 0.5568(7) 0.7044(3) 0.038(2) Uani 1 1 d . . .
H31 H 0.4982 0.5467 0.7323 0.046 Uiso 1 1 calc R . .
C32 C 0.5189(10) 0.6491(9) 0.6848(3) 0.048(3) Uani 1 1 d . . .
H32 H 0.5511 0.7016 0.6991 0.058 Uiso 1 1 calc R . .
C33 C 0.5021(9) 0.6646(8) 0.6439(3) 0.040(2) Uani 1 1 d . . .
C34 C 0.4623(11) 0.5861(9) 0.6225(3) 0.052(3) Uani 1 1 d . . .
H34 H 0.4560 0.5943 0.5944 0.063 Uiso 1 1 calc R . .
C35 C 0.4316(9) 0.4950(8) 0.6427(3) 0.044(2) Uani 1 1 d . . .
H35 H 0.4015 0.4415 0.6282 0.052 Uiso 1 1 calc R . .
C36 C 0.4502(8) 0.1060(8) 0.7435(3) 0.037(2) Uani 1 1 d . . .
C37 C 0.5536(8) 0.0328(8) 0.7391(2) 0.037(2) Uani 1 1 d . . .
C38 C 0.5820(8) -0.0208(9) 0.7041(3) 0.045(3) Uani 1 1 d . . .
H38 H 0.5307 -0.0185 0.6835 0.054 Uiso 1 1 calc R . .
C39 C 0.6820(9) -0.0765(9) 0.6987(3) 0.046(2) Uani 1 1 d . . .
H39 H 0.7000 -0.1111 0.6743 0.055 Uiso 1 1 calc R . .
C40 C 0.7579(8) -0.0830(8) 0.7288(3) 0.036(2) Uani 1 1 d . . .
C41 C 0.7294(9) -0.0371(8) 0.7655(3) 0.041(2) Uani 1 1 d . . .
H41 H 0.7789 -0.0436 0.7868 0.049 Uiso 1 1 calc R . .
C42 C 0.6264(10) 0.0184(8) 0.7699(3) 0.045(3) Uani 1 1 d . . .
H42 H 0.6052 0.0476 0.7950 0.055 Uiso 1 1 calc R . .
C43 C 0.5570(7) 0.6760(7) 0.9664(2) 0.0283(17) Uani 1 1 d . . .
C44 C 0.5941(7) 0.7736(7) 0.9448(2) 0.0280(17) Uani 1 1 d . . .
C45 C 0.6149(9) 0.7738(7) 0.9041(3) 0.040(2) Uani 1 1 d . . .
H45 H 0.6039 0.7116 0.8898 0.048 Uiso 1 1 calc R . .
C46 C 0.6515(9) 0.8627(8) 0.8840(2) 0.041(2) Uani 1 1 d . . .
H46 H 0.6680 0.8610 0.8562 0.050 Uiso 1 1 calc R . .
C47 C 0.6638(7) 0.9553(7) 0.9054(2) 0.0292(17) Uani 1 1 d . . .
C48 C 0.6392(8) 0.9575(7) 0.9456(2) 0.0321(18) Uani 1 1 d . . .
H48 H 0.6470 1.0210 0.9598 0.039 Uiso 1 1 calc R . .
C49 C 0.6034(8) 0.8683(7) 0.9655(3) 0.0325(18) Uani 1 1 d . . .
H49 H 0.5852 0.8709 0.9931 0.039 Uiso 1 1 calc R . .
C50 C 0.6942(7) 0.4072(7) 0.9906(2) 0.0279(16) Uani 1 1 d . . .
C51 C 0.8062(7) 0.3535(7) 0.9856(2) 0.0271(16) Uani 1 1 d . . .
C52 C 0.8252(7) 0.2688(7) 0.9601(3) 0.0330(18) Uani 1 1 d . . .
H52 H 0.7666 0.2466 0.9459 0.040 Uiso 1 1 calc R . .
C53 C 0.9289(7) 0.2152(7) 0.9547(3) 0.0329(18) Uani 1 1 d . . .
H53 H 0.9404 0.1542 0.9382 0.040 Uiso 1 1 calc R . .
C54 C 1.0166(7) 0.2527(7) 0.9739(2) 0.0298(17) Uani 1 1 d . . .
C55 C 0.9978(7) 0.3398(7) 0.9994(2) 0.0317(18) Uani 1 1 d . . .
H55 H 1.0567 0.3646 1.0127 0.038 Uiso 1 1 calc R . .
C56 C 0.8939(7) 0.3899(7) 1.0054(2) 0.0272(16) Uani 1 1 d . . .
H56 H 0.8814 0.4487 1.0228 0.033 Uiso 1 1 calc R . .
C57 C 0.0234(14) 0.1033(19) 0.6229(5) 0.047(4) Uani 0.60 1 d PU B 1
H57A H -0.0032 0.0318 0.6287 0.056 Uiso 0.60 1 calc PR B 1
H57B H -0.0390 0.1549 0.6146 0.056 Uiso 0.60 1 calc PR B 1
C58 C 0.0707(12) 0.1429(16) 0.6608(5) 0.041(4) Uani 0.60 1 d PU B 1
H58A H 0.0294 0.2122 0.6682 0.049 Uiso 0.60 1 calc PR B 1
H58B H 0.0626 0.0891 0.6828 0.049 Uiso 0.60 1 calc PR B 1
C59 C 0.1528(16) 0.1974(13) 0.5833(4) 0.032(3) Uani 0.60 1 d PU B 1
H59A H 0.0961 0.2549 0.5744 0.039 Uiso 0.60 1 calc PR B 1
H59B H 0.2094 0.1883 0.5620 0.039 Uiso 0.60 1 calc PR B 1
C60 C 0.2033(15) 0.2312(13) 0.6218(4) 0.031(3) Uani 0.60 1 d PU B 1
H60A H 0.2826 0.2311 0.6176 0.038 Uiso 0.60 1 calc PR B 1
H60B H 0.1728 0.3060 0.6280 0.038 Uiso 0.60 1 calc PR B 1
C61 C 0.1986(14) 0.0108(12) 0.6049(5) 0.033(3) Uani 0.60 1 d PU B 1
H61A H 0.1721 -0.0611 0.6097 0.040 Uiso 0.60 1 calc PR B 1
H61B H 0.2561 0.0036 0.5839 0.040 Uiso 0.60 1 calc PR B 1
C62 C 0.2462(14) 0.0468(11) 0.6435(5) 0.034(3) Uani 0.60 1 d PU B 1
H62A H 0.3242 0.0553 0.6393 0.041 Uiso 0.60 1 calc PR B 1
H62B H 0.2391 -0.0086 0.6651 0.041 Uiso 0.60 1 calc PR B 1
C63 C 0.2840(8) 0.4050(12) 0.8571(3) 0.060(4) Uani 1 1 d . . .
H63A H 0.2246 0.3578 0.8593 0.072 Uiso 1 1 calc R . .
H63B H 0.2581 0.4708 0.8410 0.072 Uiso 1 1 calc R . .
C64 C 0.3132(7) 0.4380(8) 0.8991(2) 0.0337(19) Uani 1 1 d . . .
H64A H 0.2934 0.5169 0.9019 0.040 Uiso 1 1 calc R . .
H64B H 0.2715 0.3992 0.9195 0.040 Uiso 1 1 calc R . .
C65 C 0.4635(9) 0.4223(10) 0.8319(3) 0.048(3) Uani 1 1 d . . .
H65A H 0.4380 0.4838 0.8137 0.058 Uiso 1 1 calc R . .
H65B H 0.5295 0.3835 0.8198 0.058 Uiso 1 1 calc R . .
C66 C 0.4908(8) 0.4659(8) 0.8729(2) 0.038(2) Uani 1 1 d . . .
H66A H 0.5697 0.4514 0.8773 0.045 Uiso 1 1 calc R . .
H66B H 0.4708 0.5454 0.8731 0.045 Uiso 1 1 calc R . .
C67 C 0.4205(13) 0.2549(8) 0.8620(3) 0.062(4) Uani 1 1 d . . .
H67A H 0.4820 0.2139 0.8479 0.075 Uiso 1 1 calc R . .
H67B H 0.3634 0.2060 0.8670 0.075 Uiso 1 1 calc R . .
C68 C 0.4591(10) 0.2919(7) 0.9023(2) 0.042(3) Uani 1 1 d . . .
H68A H 0.4245 0.2527 0.9245 0.050 Uiso 1 1 calc R . .
H68B H 0.5387 0.2747 0.9040 0.050 Uiso 1 1 calc R . .
C69 C 0.5272(17) 0.0713(13) 0.5731(5) 0.088(5) Uani 1 1 d D . .
H69 H 0.5577 0.0216 0.5539 0.105 Uiso 1 1 calc R . .
C70 C 0.5557(17) 0.1809(17) 0.6285(6) 0.114(7) Uani 1 1 d D . .
H70A H 0.5607 0.2541 0.6170 0.171 Uiso 1 1 calc R . .
H70B H 0.5978 0.1708 0.6528 0.171 Uiso 1 1 calc R . .
H70C H 0.4796 0.1716 0.6348 0.171 Uiso 1 1 calc R . .
C71 C 0.7054(13) 0.0548(14) 0.5988(5) 0.092(6) Uani 1 1 d D . .
H71A H 0.7205 0.0090 0.6227 0.137 Uiso 1 1 calc R . .
H71B H 0.7548 0.1115 0.5970 0.137 Uiso 1 1 calc R . .
H71C H 0.7160 0.0104 0.5752 0.137 Uiso 1 1 calc R . .
C72 C 0.7470(13) 0.2266(11) 0.7028(4) 0.070(4) Uani 1 1 d D . .
H72 H 0.6738 0.2493 0.6962 0.084 Uiso 1 1 calc R . .
C73 C 0.8740(12) 0.1895(13) 0.7552(5) 0.082(5) Uani 1 1 d . . .
H73A H 0.8642 0.1437 0.7792 0.123 Uiso 1 1 calc R . .
H73B H 0.9181 0.2473 0.7615 0.123 Uiso 1 1 calc R . .
H73C H 0.9107 0.1453 0.7343 0.123 Uiso 1 1 calc R . .
C74 C 0.6933(12) 0.2842(12) 0.7702(5) 0.073(4) Uani 1 1 d . . .
H74A H 0.6207 0.2881 0.7592 0.109 Uiso 1 1 calc R . .
H74B H 0.7103 0.3574 0.7757 0.109 Uiso 1 1 calc R . .
H74C H 0.6957 0.2398 0.7950 0.109 Uiso 1 1 calc R . .
C75 C 0.7986(10) 0.4091(12) 0.8748(4) 0.071(4) Uani 1 1 d D . .
H75 H 0.7539 0.4657 0.8873 0.085 Uiso 1 1 calc R . .
C76 C 0.9754(13) 0.3160(11) 0.8595(5) 0.076(4) Uani 1 1 d . . .
H76A H 0.9311 0.2578 0.8539 0.114 Uiso 1 1 calc R . .
H76B H 1.0328 0.2882 0.8779 0.114 Uiso 1 1 calc R . .
H76C H 1.0081 0.3421 0.8346 0.114 Uiso 1 1 calc R . .
C77 C 0.9704(14) 0.4707(11) 0.8981(4) 0.075(4) Uani 1 1 d . . .
H77A H 1.0210 0.5022 0.8793 0.112 Uiso 1 1 calc R . .
H77B H 1.0114 0.4264 0.9185 0.112 Uiso 1 1 calc R . .
H77C H 0.9237 0.5290 0.9108 0.112 Uiso 1 1 calc R . .
C78 C 0.1304(11) -0.3080(11) 0.6693(4) 0.065(3) Uani 1 1 d D . .
H78 H 0.1105 -0.3466 0.6928 0.077 Uiso 1 1 calc R . .
C79 C 0.1851(13) -0.3104(11) 0.6005(4) 0.079(4) Uani 1 1 d D . .
H79A H 0.1244 -0.2575 0.5925 0.119 Uiso 1 1 calc R . .
H79B H 0.2018 -0.3625 0.5794 0.119 Uiso 1 1 calc R . .
H79C H 0.2488 -0.2725 0.6050 0.119 Uiso 1 1 calc R . .
C80 C 0.1445(13) -0.4781(10) 0.6363(5) 0.082(5) Uani 1 1 d D . .
H80A H 0.2089 -0.5192 0.6477 0.123 Uiso 1 1 calc R . .
H80B H 0.1361 -0.5003 0.6090 0.123 Uiso 1 1 calc R . .
H80C H 0.0802 -0.4924 0.6524 0.123 Uiso 1 1 calc R . .
C81 C 0.4081(11) -0.2298(12) 0.7861(4) 0.062(3) Uani 1 1 d . . .
H81 H 0.4546 -0.1742 0.7818 0.075 Uiso 1 1 calc R . .
C82 C 0.2503(14) -0.3049(12) 0.7703(5) 0.088(5) Uani 1 1 d . . .
H82A H 0.2803 -0.3739 0.7591 0.132 Uiso 1 1 calc R . .
H82B H 0.1814 -0.2798 0.7577 0.132 Uiso 1 1 calc R . .
H82C H 0.2381 -0.3153 0.7991 0.132 Uiso 1 1 calc R . .
C83 C 0.3074(11) -0.1477(9) 0.7311(4) 0.057(3) Uani 1 1 d . . .
H83A H 0.3748 -0.1153 0.7250 0.085 Uiso 1 1 calc R . .
H83B H 0.2504 -0.0908 0.7388 0.085 Uiso 1 1 calc R . .
H83C H 0.2853 -0.1832 0.7075 0.085 Uiso 1 1 calc R . .
C84 C 0.3698(11) -0.0257(10) 0.9098(4) 0.062(3) Uani 1 1 d . . .
H84 H 0.3973 -0.0218 0.8832 0.074 Uiso 1 1 calc R . .
C85 C 0.2939(13) -0.1285(13) 0.9620(5) 0.080(4) Uani 1 1 d . . .
H85A H 0.3484 -0.1764 0.9766 0.120 Uiso 1 1 calc R . .
H85B H 0.2253 -0.1609 0.9625 0.120 Uiso 1 1 calc R . .
H85C H 0.2831 -0.0579 0.9745 0.120 Uiso 1 1 calc R . .
C86 C 0.3234(12) -0.2057(11) 0.8979(5) 0.078(5) Uani 1 1 d . . .
H86A H 0.2474 -0.2087 0.8912 0.117 Uiso 1 1 calc R . .
H86B H 0.3492 -0.2707 0.9138 0.117 Uiso 1 1 calc R . .
H86C H 0.3675 -0.2021 0.8734 0.117 Uiso 1 1 calc R . .
C87 C 0.025(2) -0.5831(19) 0.5272(6) 0.058(6) Uiso 0.50 1 d PD A -1
H87 H -0.0116 -0.6456 0.5324 0.070 Uiso 0.50 1 calc PR A -1
C88 C 0.055(2) -0.4160(19) 0.4882(8) 0.064(7) Uiso 0.50 1 d PD A -1
H88A H 0.0562 -0.3747 0.5125 0.096 Uiso 0.50 1 calc PR A -1
H88B H 0.0165 -0.3704 0.4675 0.096 Uiso 0.50 1 calc PR A -1
H88C H 0.1291 -0.4384 0.4790 0.096 Uiso 0.50 1 calc PR A -1
C89 C -0.090(2) -0.524(2) 0.4729(9) 0.071(7) Uiso 0.50 1 d PD A -1
H89A H -0.1212 -0.5896 0.4824 0.107 Uiso 0.50 1 calc PR A -1
H89B H -0.0653 -0.5320 0.4451 0.107 Uiso 0.50 1 calc PR A -1
H89C H -0.1441 -0.4612 0.4749 0.107 Uiso 0.50 1 calc PR A -1
C57A C 0.012(3) 0.166(3) 0.6109(10) 0.053(7) Uiso 0.40 1 d P B 2
H57C H -0.0487 0.1233 0.6189 0.064 Uiso 0.40 1 calc PR B 2
H57D H -0.0163 0.2261 0.5925 0.064 Uiso 0.40 1 calc PR B 2
C58A C 0.063(2) 0.214(2) 0.6504(8) 0.040(5) Uiso 0.40 1 d P B 2
H58C H 0.0636 0.2939 0.6470 0.048 Uiso 0.40 1 calc PR B 2
H58D H 0.0185 0.1992 0.6744 0.048 Uiso 0.40 1 calc PR B 2
C59A C 0.191(2) 0.164(2) 0.5804(7) 0.027(5) Uiso 0.40 1 d P B 2
H59C H 0.1604 0.2318 0.5664 0.032 Uiso 0.40 1 calc PR B 2
H59D H 0.2468 0.1262 0.5627 0.032 Uiso 0.40 1 calc PR B 2
C60A C 0.245(2) 0.192(2) 0.6210(8) 0.042(7) Uiso 0.40 1 d P B 2
H60C H 0.3194 0.1551 0.6222 0.051 Uiso 0.40 1 calc PR B 2
H60D H 0.2490 0.2713 0.6216 0.051 Uiso 0.40 1 calc PR B 2
C61A C 0.147(3) 0.007(3) 0.6151(11) 0.061(9) Uiso 0.40 1 d P B 2
H61C H 0.2087 -0.0338 0.6010 0.073 Uiso 0.40 1 calc PR B 2
H61D H 0.0911 -0.0429 0.6207 0.073 Uiso 0.40 1 calc PR B 2
C62A C 0.186(3) 0.046(3) 0.6546(10) 0.054(7) Uiso 0.40 1 d P B 2
H62C H 0.1403 0.0202 0.6768 0.065 Uiso 0.40 1 calc PR B 2
H62D H 0.2616 0.0138 0.6590 0.065 Uiso 0.40 1 calc PR B 2

loop_
_atom_site_aniso_label
_atom_site_aniso_U_11
_atom_site_aniso_U_22
_atom_site_aniso_U_33
_atom_site_aniso_U_23
_atom_site_aniso_U_13
_atom_site_aniso_U_12
I1 0.0358(3) 0.0504(4) 0.0257(3) -0.0120(2) -0.0069(2) -0.0061(3)
I2 0.0820(5) 0.0370(3) 0.0219(3) 0.0040(2) -0.0171(3) -0.0304(3)
I3 0.0565(4) 0.0443(3) 0.0234(3) -0.0078(2) -0.0025(2) -0.0163(3)
I4 0.0878(6) 0.0514(4) 0.0458(4) 0.0125(3) 0.0081(4) -0.0273(4)
I5 0.1325(8) 0.0433(4) 0.0333(3) 0.0054(3) -0.0269(4) -0.0465(5)
I6 0.0534(4) 0.0562(4) 0.0319(3) -0.0187(3) -0.0012(3) -0.0170(3)
I7 0.0570(4) 0.0308(3) 0.0268(3) -0.0033(2) -0.0039(2) -0.0175(3)
I8 0.0293(3) 0.0423(3) 0.0357(3) 0.0008(2) -0.0045(2) 0.0002(2)
Zn1 0.0319(5) 0.0261(4) 0.0124(4) -0.0037(3) -0.0079(3) -0.0108(4)
Zn2 0.0500(6) 0.0358(5) 0.0113(4) -0.0043(3) -0.0079(4) -0.0218(5)
Zn3 0.0481(6) 0.0342(5) 0.0112(4) -0.0047(3) -0.0073(4) -0.0195(4)
Zn4 0.0285(5) 0.0248(4) 0.0118(4) -0.0066(3) -0.0073(3) -0.0032(3)
O1 0.038(3) 0.039(3) 0.037(3) -0.010(3) -0.014(3) -0.002(3)
O2 0.045(4) 0.044(4) 0.027(3) -0.010(3) -0.006(3) 0.000(3)
O3 0.049(4) 0.038(3) 0.024(3) -0.008(2) -0.003(3) -0.024(3)
O4 0.052(4) 0.048(4) 0.024(3) 0.003(3) -0.007(3) -0.024(3)
O5 0.053(4) 0.037(3) 0.024(3) -0.003(2) -0.011(3) -0.017(3)
O6 0.052(4) 0.039(3) 0.018(3) -0.006(2) -0.011(3) -0.014(3)
O7 0.055(4) 0.035(3) 0.025(3) -0.005(2) -0.002(3) -0.021(3)
O8 0.053(4) 0.046(4) 0.020(3) -0.001(3) -0.001(3) -0.025(3)
O9 0.045(4) 0.052(4) 0.019(3) 0.003(3) -0.005(2) -0.023(3)
O10 0.059(4) 0.042(4) 0.024(3) 0.000(3) -0.007(3) -0.032(3)
O11 0.059(4) 0.034(3) 0.023(3) -0.010(2) 0.000(3) -0.018(3)
O12 0.042(4) 0.048(4) 0.025(3) -0.013(3) -0.005(3) -0.012(3)
O13 0.072(5) 0.034(3) 0.022(3) 0.000(2) -0.010(3) -0.023(3)
O14 0.087(6) 0.040(4) 0.025(3) 0.000(3) -0.015(3) -0.035(4)
O15 0.044(4) 0.062(5) 0.029(3) -0.027(3) -0.006(3) 0.012(3)
O16 0.026(3) 0.071(5) 0.036(3) -0.030(3) -0.011(3) 0.006(3)
O17 0.085(9) 0.171(15) 0.110(10) 0.009(9) -0.002(8) -0.053(9)
O18 0.118(9) 0.071(6) 0.051(5) -0.001(5) 0.028(6) -0.015(6)
O19 0.088(7) 0.067(6) 0.081(7) 0.005(5) -0.006(6) -0.027(5)
O20 0.082(7) 0.059(6) 0.103(8) -0.015(5) -0.015(6) -0.016(5)
O21 0.084(7) 0.090(7) 0.045(5) 0.020(5) -0.012(4) 0.007(5)
O22 0.038(4) 0.034(4) 0.078(6) 0.003(4) -0.001(4) 0.000(3)
N1 0.037(4) 0.024(3) 0.010(3) -0.006(2) -0.004(2) -0.014(3)
N2 0.027(3) 0.021(3) 0.012(3) -0.003(2) -0.007(2) -0.007(2)
N3 0.038(4) 0.034(4) 0.009(3) -0.004(2) -0.005(2) -0.015(3)
N4 0.030(3) 0.026(3) 0.011(3) -0.002(2) -0.005(2) -0.014(3)
N5 0.127(15) 0.124(15) 0.123(15) 0.061(12) 0.052(13) 0.014(12)
N6 0.051(5) 0.046(5) 0.055(6) 0.009(4) 0.003(4) -0.007(4)
N7 0.043(6) 0.089(8) 0.068(7) 0.038(6) -0.005(5) -0.018(5)
N8 0.058(6) 0.040(5) 0.070(7) 0.007(5) 0.000(5) -0.006(4)
N9 0.052(6) 0.048(5) 0.061(6) 0.021(4) -0.011(5) -0.004(4)
N10 0.053(6) 0.038(5) 0.101(9) -0.020(5) -0.028(6) 0.006(4)
C1 0.037(4) 0.025(4) 0.022(4) -0.006(3) -0.004(3) -0.010(3)
C2 0.033(4) 0.029(4) 0.019(3) -0.005(3) -0.006(3) -0.011(3)
C3 0.050(6) 0.044(5) 0.024(4) -0.007(4) -0.014(4) 0.001(4)
C4 0.038(5) 0.061(6) 0.018(4) -0.014(4) -0.009(3) 0.002(4)
C5 0.035(5) 0.031(4) 0.031(4) -0.006(3) -0.005(3) -0.013(3)
C6 0.038(5) 0.049(6) 0.035(5) -0.023(4) -0.009(4) -0.003(4)
C7 0.042(5) 0.036(5) 0.037(5) -0.017(4) -0.009(4) -0.003(4)
C8 0.037(4) 0.027(4) 0.021(4) -0.001(3) -0.005(3) -0.008(3)
C9 0.038(4) 0.030(4) 0.016(3) -0.001(3) -0.003(3) -0.013(3)
C10 0.056(6) 0.039(5) 0.015(4) 0.001(3) -0.014(4) -0.025(4)
C11 0.074(7) 0.039(5) 0.027(4) 0.005(4) -0.016(4) -0.033(5)
C12 0.062(6) 0.040(5) 0.018(4) 0.000(3) -0.012(4) -0.021(4)
C13 0.059(6) 0.042(5) 0.015(4) -0.004(3) -0.012(4) -0.018(4)
C14 0.056(6) 0.046(5) 0.018(4) 0.000(3) -0.009(4) -0.026(5)
C15 0.057(6) 0.036(5) 0.018(4) -0.001(3) -0.014(4) -0.026(4)
C16 0.050(5) 0.035(4) 0.015(3) -0.002(3) -0.005(3) -0.019(4)
C17 0.043(5) 0.055(6) 0.015(4) -0.007(4) -0.003(3) -0.016(4)
C18 0.057(6) 0.048(6) 0.022(4) -0.007(4) -0.016(4) -0.021(5)
C19 0.047(5) 0.037(5) 0.019(4) -0.004(3) -0.004(3) -0.017(4)
C20 0.069(7) 0.038(5) 0.021(4) 0.000(3) -0.008(4) -0.024(5)
C21 0.059(6) 0.029(4) 0.023(4) -0.002(3) -0.010(4) -0.022(4)
C22 0.043(5) 0.036(4) 0.019(4) 0.001(3) -0.007(3) -0.018(4)
C23 0.038(5) 0.033(4) 0.025(4) 0.004(3) -0.005(3) -0.012(4)
C24 0.057(6) 0.034(5) 0.027(4) -0.004(4) -0.007(4) -0.013(4)
C25 0.053(6) 0.042(5) 0.036(5) 0.004(4) -0.014(4) -0.020(4)
C26 0.043(5) 0.041(5) 0.038(5) 0.012(4) 0.001(4) -0.015(4)
C27 0.042(5) 0.045(5) 0.025(4) -0.001(4) -0.006(4) -0.012(4)
C28 0.043(5) 0.037(5) 0.023(4) -0.002(3) -0.006(3) -0.005(4)
C29 0.053(6) 0.040(5) 0.019(4) -0.001(3) -0.002(4) -0.023(4)
C30 0.045(5) 0.029(4) 0.019(4) -0.011(3) -0.003(3) -0.015(4)
C31 0.062(6) 0.034(5) 0.021(4) -0.006(3) -0.009(4) -0.019(4)
C32 0.076(8) 0.052(6) 0.023(4) -0.007(4) -0.012(4) -0.032(5)
C33 0.065(7) 0.033(5) 0.024(4) -0.004(3) -0.013(4) -0.018(4)
C34 0.092(9) 0.047(6) 0.026(5) -0.005(4) -0.009(5) -0.037(6)
C35 0.072(7) 0.043(5) 0.021(4) -0.003(4) -0.003(4) -0.030(5)
C36 0.056(6) 0.037(5) 0.022(4) -0.006(3) -0.002(4) -0.025(4)
C37 0.056(6) 0.043(5) 0.018(4) -0.013(3) 0.004(4) -0.025(4)
C38 0.043(6) 0.067(7) 0.030(5) -0.025(5) -0.001(4) -0.022(5)
C39 0.044(6) 0.066(7) 0.030(5) -0.017(5) 0.000(4) -0.021(5)
C40 0.046(5) 0.037(5) 0.029(4) -0.010(4) 0.002(4) -0.021(4)
C41 0.064(7) 0.039(5) 0.024(4) -0.007(4) -0.006(4) -0.017(5)
C42 0.080(8) 0.037(5) 0.021(4) -0.009(4) -0.005(4) -0.008(5)
C43 0.038(5) 0.032(4) 0.017(3) -0.001(3) -0.005(3) -0.010(3)
C44 0.032(4) 0.029(4) 0.025(4) -0.002(3) -0.013(3) -0.009(3)
C45 0.068(7) 0.031(5) 0.022(4) -0.012(3) -0.002(4) -0.016(4)
C46 0.072(7) 0.042(5) 0.015(4) -0.006(3) 0.001(4) -0.028(5)
C47 0.037(5) 0.030(4) 0.023(4) -0.002(3) -0.008(3) -0.010(3)
C48 0.044(5) 0.028(4) 0.025(4) -0.008(3) -0.010(3) -0.004(4)
C49 0.046(5) 0.029(4) 0.023(4) -0.007(3) -0.005(3) -0.006(4)
C50 0.034(4) 0.031(4) 0.019(3) -0.002(3) -0.004(3) -0.001(3)
C51 0.036(4) 0.030(4) 0.017(3) -0.004(3) -0.008(3) -0.008(3)
C52 0.031(4) 0.039(5) 0.031(4) -0.010(4) -0.006(3) -0.004(4)
C53 0.034(5) 0.031(4) 0.034(4) -0.010(3) -0.003(4) 0.000(3)
C54 0.026(4) 0.040(5) 0.023(4) 0.002(3) -0.007(3) 0.000(3)
C55 0.039(5) 0.035(4) 0.023(4) 0.000(3) -0.010(3) -0.008(4)
C56 0.028(4) 0.034(4) 0.021(4) -0.004(3) -0.004(3) -0.009(3)
C57 0.036(7) 0.075(9) 0.033(7) -0.018(7) 0.003(6) -0.014(7)
C58 0.028(6) 0.064(8) 0.032(6) -0.016(6) -0.011(5) -0.009(6)
C59 0.050(8) 0.025(6) 0.026(6) 0.000(5) -0.015(6) -0.015(6)
C60 0.047(7) 0.029(6) 0.021(5) 0.002(5) -0.013(5) -0.015(6)
C61 0.038(7) 0.035(6) 0.029(6) -0.017(5) -0.019(5) 0.000(5)
C62 0.045(7) 0.022(6) 0.034(6) -0.009(5) -0.007(6) 0.003(5)
C63 0.034(5) 0.113(11) 0.034(5) -0.044(6) -0.008(4) 0.009(6)
C64 0.035(5) 0.049(5) 0.019(4) -0.006(3) -0.003(3) -0.009(4)
C65 0.060(7) 0.071(7) 0.023(4) -0.014(4) 0.004(4) -0.047(6)
C66 0.050(5) 0.053(6) 0.018(4) -0.016(4) 0.002(3) -0.036(5)
C67 0.129(12) 0.031(5) 0.029(5) -0.009(4) -0.038(6) -0.003(6)
C68 0.083(8) 0.021(4) 0.020(4) -0.004(3) -0.027(4) 0.007(4)
C69 0.107(14) 0.068(10) 0.093(13) 0.028(9) -0.033(11) -0.035(10)
C70 0.101(15) 0.125(17) 0.118(17) -0.017(14) 0.013(13) -0.024(13)
C71 0.093(12) 0.086(11) 0.086(11) 0.040(9) 0.042(9) 0.009(9)
C72 0.088(10) 0.063(8) 0.064(8) 0.016(7) 0.005(8) -0.034(7)
C73 0.071(9) 0.072(9) 0.107(12) 0.020(9) -0.029(9) -0.028(8)
C74 0.074(9) 0.065(9) 0.078(10) -0.024(7) 0.016(8) 0.002(7)
C75 0.079(10) 0.072(9) 0.065(8) 0.030(7) -0.024(7) -0.030(7)
C76 0.083(10) 0.056(8) 0.090(11) 0.002(7) -0.011(8) -0.015(7)
C77 0.129(13) 0.055(8) 0.047(7) 0.011(6) -0.010(8) -0.042(8)
C78 0.071(9) 0.068(9) 0.058(8) 0.000(6) -0.018(6) -0.021(7)
C79 0.090(11) 0.063(9) 0.081(10) 0.017(7) 0.023(8) -0.003(8)
C80 0.082(10) 0.057(8) 0.112(13) 0.032(8) -0.038(9) -0.033(7)
C81 0.060(8) 0.077(9) 0.051(7) -0.006(6) 0.001(6) -0.010(7)
C82 0.103(12) 0.058(8) 0.106(13) 0.026(8) -0.040(10) -0.018(8)
C83 0.066(8) 0.044(6) 0.062(7) 0.015(5) 0.000(6) -0.013(5)
C84 0.057(7) 0.051(7) 0.073(9) 0.003(6) -0.006(6) 0.010(6)
C85 0.075(10) 0.085(11) 0.076(10) 0.032(8) -0.015(8) -0.002(8)
C86 0.082(10) 0.057(8) 0.097(11) -0.047(8) -0.035(8) 0.013(7)

loop_
_atom_type_symbol
_atom_type_description
_atom_type_scat_dispersion_real
_atom_type_scat_dispersion_imag
_atom_type_scat_source
C C 0.0033 0.0016 'International Tables Vol C Tables 4.2.6.8 and 6.1.1.4'
H H 0.0000 0.0000 'International Tables Vol C Tables 4.2.6.8 and 6.1.1.4'
N N 0.0061 0.0033 'International Tables Vol C Tables 4.2.6.8 and 6.1.1.4'
O O 0.0106 0.0060 'International Tables Vol C Tables 4.2.6.8 and 6.1.1.4'
Zn Zn 0.2839 1.4301 'International Tables Vol C Tables 4.2.6.8 and 6.1.1.4'
I I -0.4742 1.8119 'International Tables Vol C Tables 4.2.6.8 and 6.1.1.4'

loop_
_geom_angle_atom_site_label_1
_geom_angle_atom_site_label_2
_geom_angle_atom_site_label_3
_geom_angle
_geom_angle_site_symmetry_1
_geom_angle_site_symmetry_3
O3 Zn1 O2 86.3(3) . 2_556
O3 Zn1 O4 156.9(2) . 2_556
O2 Zn1 O4 88.0(3) 2_556 2_556
O3 Zn1 O1 89.9(3) . .
O2 Zn1 O1 156.8(2) 2_556 .
O4 Zn1 O1 86.6(3) 2_556 .
O3 Zn1 N4 99.5(2) . .
O2 Zn1 N4 100.6(3) 2_556 .
O4 Zn1 N4 103.5(2) 2_556 .
O1 Zn1 N4 102.6(3) . .
O3 Zn1 Zn1 79.63(16) . 2_556
O2 Zn1 Zn1 76.78(18) 2_556 2_556
O4 Zn1 Zn1 77.31(18) 2_556 2_556
O1 Zn1 Zn1 80.00(17) . 2_556
N4 Zn1 Zn1 177.25(19) . 2_556
O12 Zn2 O8 88.1(3) . .
O12 Zn2 O6 156.5(2) . .
O8 Zn2 O6 88.4(3) . .
O12 Zn2 O10 87.2(3) . .
O8 Zn2 O10 156.4(2) . .
O6 Zn2 O10 86.7(3) . .
O12 Zn2 N3 103.3(3) . .
O8 Zn2 N3 100.8(3) . .
O6 Zn2 N3 100.2(3) . .
O10 Zn2 N3 102.7(2) . .
O12 Zn2 Zn3 78.17(17) . .
O8 Zn2 Zn3 80.20(17) . .
O6 Zn2 Zn3 78.33(16) . .
O10 Zn2 Zn3 76.25(17) . .
N3 Zn2 Zn3 178.2(2) . .
O9 Zn3 O7 156.6(2) . .
O9 Zn3 O11 89.1(3) . .
O7 Zn3 O11 88.3(3) . .
O9 Zn3 O5 86.8(3) . .
O7 Zn3 O5 86.7(3) . .
O11 Zn3 O5 157.3(2) . .
O9 Zn3 N1 105.3(2) . .
O7 Zn3 N1 98.0(2) . .
O11 Zn3 N1 102.9(3) . .
O5 Zn3 N1 99.7(3) . .
O9 Zn3 Zn2 80.55(17) . .
O7 Zn3 Zn2 76.15(17) . .
O11 Zn3 Zn2 78.60(17) . .
O5 Zn3 Zn2 78.74(16) . .
N1 Zn3 Zn2 173.95(19) . .
O15 Zn4 O16 158.4(2) 2_667 .
O15 Zn4 O13 87.3(3) 2_667 2_667
O16 Zn4 O13 87.6(3) . 2_667
O15 Zn4 O14 89.1(3) 2_667 .
O16 Zn4 O14 88.0(3) . .
O13 Zn4 O14 158.3(2) 2_667 .
O15 Zn4 N2 100.0(3) 2_667 .
O16 Zn4 N2 101.6(2) . .
O13 Zn4 N2 101.9(2) 2_667 .
O14 Zn4 N2 99.8(2) . .
O15 Zn4 Zn4 78.16(18) 2_667 2_667
O16 Zn4 Zn4 80.30(17) . 2_667
O13 Zn4 Zn4 81.35(17) 2_667 2_667
O14 Zn4 Zn4 76.96(18) . 2_667
N2 Zn4 Zn4 176.27(18) . 2_667
C1 O1 Zn1 126.4(6) . .
C1 O2 Zn1 131.6(6) . 2_556
C8 O3 Zn1 126.4(5) . .
C8 O4 Zn1 129.3(6) . 2_556
C15 O5 Zn3 124.5(6) . .
C15 O6 Zn2 127.2(6) . .
C22 O7 Zn3 128.8(6) . .
C22 O8 Zn2 123.8(5) . .
C29 O9 Zn3 123.4(6) . .
C29 O10 Zn2 128.6(6) . .
C36 O11 Zn3 125.7(6) . .
C36 O12 Zn2 127.5(6) . .
C43 O13 Zn4 125.6(6) . 2_667
C43 O14 Zn4 131.0(6) . .
C50 O15 Zn4 129.7(6) . 2_667
C50 O16 Zn4 126.8(6) . .
C67 N1 C63 109.3(9) . .
C67 N1 C65 108.1(9) . .
C63 N1 C65 108.3(8) . .
C67 N1 Zn3 110.1(5) . .
C63 N1 Zn3 109.5(5) . .
C65 N1 Zn3 111.4(5) . .
C64 N2 C68 109.6(7) . .
C64 N2 C66 108.4(7) . .
C68 N2 C66 106.9(7) . .
C64 N2 Zn4 111.1(5) . .
C68 N2 Zn4 109.4(4) . .
C66 N2 Zn4 111.2(4) . .
C62A N3 C58 78.4(17) . .
C62A N3 C60A 106.6(19) . .
C58 N3 C60A 132.0(14) . .
C62A N3 C60 126.3(16) . .
C58 N3 C60 113.3(11) . .
C60A N3 C60 26.6(11) . .
C62A N3 C58A 111.4(18) . .
C58 N3 C58A 35.9(11) . .
C60A N3 C58A 106.7(16) . .
C60 N3 C58A 82.0(13) . .
C62A N3 C62 31.5(14) . .
C58 N3 C62 108.2(11) . .
C60A N3 C62 79.0(14) . .
C60 N3 C62 103.5(11) . .
C58A N3 C62 135.6(12) . .
C62A N3 Zn2 112.8(14) . .
C58 N3 Zn2 111.0(7) . .
C60A N3 Zn2 110.3(12) . .
C60 N3 Zn2 110.6(6) . .
C58A N3 Zn2 108.9(10) . .
C62 N3 Zn2 110.0(7) . .
C61A N4 C57 81.3(18) . .
C61A N4 C59A 108.5(19) . .
C57 N4 C59A 128.6(13) . .
C61A N4 C59 125.1(18) . .
C57 N4 C59 110.7(12) . .
C59A N4 C59 23.4(9) . .
C61A N4 C57A 113(2) . .
C57 N4 C57A 33.4(13) . .
C59A N4 C57A 106.3(16) . .
C59 N4 C57A 83.9(15) . .
C61A N4 C61 27.8(15) . .
C57 N4 C61 107.1(12) . .
C59A N4 C61 84.4(12) . .
C59 N4 C61 105.1(11) . .
C57A N4 C61 135.5(14) . .
C61A N4 Zn1 112.6(15) . .
C57 N4 Zn1 112.6(7) . .
C59A N4 Zn1 109.3(10) . .
C59 N4 Zn1 110.8(6) . .
C57A N4 Zn1 106.7(12) . .
C61 N4 Zn1 110.1(6) . .
C69 N5 C71 116.9(17) . .
C69 N5 C70 118.0(14) . .
C71 N5 C70 125.2(18) . .
C72 N6 C73 118.8(13) . .
C72 N6 C74 121.5(12) . .
C73 N6 C74 119.5(12) . .
C75 N7 C77 131.3(15) . .
C75 N7 C76 118.4(14) . .
C77 N7 C76 110.1(11) . .
C78 N8 C80 120.2(12) . .
C78 N8 C79 118.9(11) . .
C80 N8 C79 120.6(12) . .
C81 N9 C82 118.2(11) . .
C81 N9 C83 121.9(11) . .
C82 N9 C83 119.9(10) . .
C84 N10 C86 130.1(15) . .
C84 N10 C85 118.2(12) . .
C86 N10 C85 111.7(13) . .
C87 N11 C89 118(2) . .
C87 N11 C88 124(2) . .
C89 N11 C88 118.0(18) . .
O1 C1 O2 124.6(8) . .
O1 C1 C2 118.1(7) . .
O2 C1 C2 117.4(7) . .
C3 C2 C7 118.3(8) . .
C3 C2 C1 121.7(7) . .
C7 C2 C1 119.8(7) . .
C4 C3 C2 121.0(8) . .
C4 C3 H3 119.5 . .
C2 C3 H3 119.5 . .
C5 C4 C3 120.9(8) . .
C5 C4 H4 119.5 . .
C3 C4 H4 119.5 . .
C6 C5 C4 119.2(9) . .
C6 C5 I1 120.7(7) . .
C4 C5 I1 120.2(6) . .
C5 C6 C7 120.4(8) . .
C5 C6 H6 119.8 . .
C7 C6 H6 119.8 . .
C2 C7 C6 120.0(8) . .
C2 C7 H7 120.0 . .
C6 C7 H7 120.0 . .
O4 C8 O3 126.3(8) . .
O4 C8 C9 117.1(7) . .
O3 C8 C9 116.6(7) . .
C10 C9 C14 118.6(7) . .
C10 C9 C8 120.5(7) . .
C14 C9 C8 120.8(7) . .
C9 C10 C11 120.4(7) . .
C9 C10 H10 119.8 . .
C11 C10 H10 119.8 . .
C12 C11 C10 119.3(8) . .
C12 C11 H11 120.3 . .
C10 C11 H11 120.3 . .
C11 C12 C13 121.2(8) . .
C11 C12 I2 118.7(6) . .
C13 C12 I2 119.8(6) . .
C14 C13 C12 119.6(8) . .
C14 C13 H13 120.2 . .
C12 C13 H13 120.2 . .
C13 C14 C9 120.5(8) . .
C13 C14 H14 119.7 . .
C9 C14 H14 119.7 . .
O5 C15 O6 125.9(10) . .
O5 C15 C16 118.6(8) . .
O6 C15 C16 115.5(8) . .
C17 C16 C21 119.4(9) . .
C17 C16 C15 121.1(8) . .
C21 C16 C15 119.3(8) . .
C18 C17 C16 120.3(8) . .
C18 C17 H17 119.9 . .
C16 C17 H17 119.9 . .
C17 C18 C19 121.1(9) . .
C17 C18 H18 119.5 . .
C19 C18 H18 119.5 . .
C20 C19 C18 119.2(10) . .
C20 C19 I3 120.9(7) . .
C18 C19 I3 119.7(7) . .
C19 C20 C21 120.4(9) . .
C19 C20 H20 119.8 . .
C21 C20 H20 119.8 . .
C20 C21 C16 119.5(8) . .
C20 C21 H21 120.3 . .
C16 C21 H21 120.3 . .
O7 C22 O8 126.1(8) . .
O7 C22 C23 116.0(7) . .
O8 C22 C23 117.9(7) . .
C24 C23 C28 120.2(8) . .
C24 C23 C22 120.1(8) . .
C28 C23 C22 119.7(8) . .
C23 C24 C25 119.6(8) . .
C23 C24 H24 120.2 . .
C25 C24 H24 120.2 . .
C26 C25 C24 119.6(9) . .
C26 C25 H25 120.2 . .
C24 C25 H25 120.2 . .
C25 C26 C27 121.1(9) . .
C25 C26 I4 120.7(7) . .
C27 C26 I4 118.2(7) . .
C28 C27 C26 119.4(8) . .
C28 C27 H27 120.3 . .
C26 C27 H27 120.3 . .
C27 C28 C23 120.1(9) . .
C27 C28 H28 119.9 . .
C23 C28 H28 119.9 . .
O9 C29 O10 127.1(8) . .
O9 C29 C30 116.1(7) . .
O10 C29 C30 116.8(7) . .
C31 C30 C35 118.6(8) . .
C31 C30 C29 120.3(7) . .
C35 C30 C29 120.8(7) . .
C30 C31 C32 120.4(8) . .
C30 C31 H31 119.8 . .
C32 C31 H31 119.8 . .
C31 C32 C33 119.6(8) . .
C31 C32 H32 120.2 . .
C33 C32 H32 120.2 . .
C34 C33 C32 120.8(9) . .
C34 C33 I5 118.6(7) . .
C32 C33 I5 120.6(7) . .
C33 C34 C35 118.5(9) . .
C33 C34 H34 120.8 . .
C35 C34 H34 120.8 . .
C34 C35 C30 122.0(9) . .
C34 C35 H35 119.0 . .
C30 C35 H35 119.0 . .
O11 C36 O12 125.4(10) . .
O11 C36 C37 118.3(8) . .
O12 C36 C37 116.3(8) . .
C42 C37 C38 117.5(10) . .
C42 C37 C36 120.5(8) . .
C38 C37 C36 122.0(9) . .
C39 C38 C37 121.3(9) . .
C39 C38 H38 119.4 . .
C37 C38 H38 119.4 . .
C38 C39 C40 120.5(9) . .
C38 C39 H39 119.7 . .
C40 C39 H39 119.7 . .
C39 C40 C41 119.8(10) . .
C39 C40 I6 117.8(7) . .
C41 C40 I6 122.3(7) . .
C42 C41 C40 117.9(9) . .
C42 C41 H41 121.0 . .
C40 C41 H41 121.0 . .
C37 C42 C41 122.6(9) . .
C37 C42 H42 118.7 . .
C41 C42 H42 118.7 . .
O13 C43 O14 125.1(8) . .
O13 C43 C44 118.0(7) . .
O14 C43 C44 116.8(7) . .
C45 C44 C49 119.1(8) . .
C45 C44 C43 120.9(7) . .
C49 C44 C43 119.9(8) . .
C44 C45 C46 121.4(8) . .
C44 C45 H45 119.3 . .
C46 C45 H45 119.3 . .
C45 C46 C47 118.6(8) . .
C45 C46 H46 120.7 . .
C47 C46 H46 120.7 . .
C48 C47 C46 120.4(8) . .
C48 C47 I7 119.5(6) . .
C46 C47 I7 120.1(6) . .
C47 C48 C49 120.6(8) . .
C47 C48 H48 119.7 . .
C49 C48 H48 119.7 . .
C48 C49 C44 119.7(8) . .
C48 C49 H49 120.2 . .
C44 C49 H49 120.2 . .
O15 C50 O16 124.9(8) . .
O15 C50 C51 118.2(7) . .
O16 C50 C51 116.9(7) . .
C52 C51 C56 119.6(8) . .
C52 C51 C50 119.0(7) . .
C56 C51 C50 121.4(7) . .
C51 C52 C53 121.1(8) . .
C51 C52 H52 119.4 . .
C53 C52 H52 119.4 . .
C52 C53 C54 119.2(8) . .
C52 C53 H53 120.4 . .
C54 C53 H53 120.4 . .
C55 C54 C53 119.8(8) . .
C55 C54 I8 120.7(6) . .
C53 C54 I8 119.5(6) . .
C56 C55 C54 120.2(8) . .
C56 C55 H55 119.9 . .
C54 C55 H55 119.9 . .
C55 C56 C51 120.0(8) . .
C55 C56 H56 120.0 . .
C51 C56 H56 120.0 . .
N4 C57 C58 111.5(13) . .
N4 C57 H57A 109.3 . .
C58 C57 H57A 109.3 . .
N4 C57 H57B 109.3 . .
C58 C57 H57B 109.3 . .
H57A C57 H57B 108.0 . .
N3 C58 C57 111.9(12) . .
N3 C58 H58A 109.2 . .
C57 C58 H58A 109.2 . .
N3 C58 H58B 109.2 . .
C57 C58 H58B 109.2 . .
H58A C58 H58B 107.9 . .
N4 C59 C60 110.2(11) . .
N4 C59 H59A 109.6 . .
C60 C59 H59A 109.6 . .
N4 C59 H59B 109.6 . .
C60 C59 H59B 109.6 . .
H59A C59 H59B 108.1 . .
N3 C60 C59 111.6(11) . .
N3 C60 H60A 109.3 . .
C59 C60 H60A 109.3 . .
N3 C60 H60B 109.3 . .
C59 C60 H60B 109.3 . .
H60A C60 H60B 108.0 . .
C62 C61 N4 111.1(11) . .
C62 C61 H61A 109.4 . .
N4 C61 H61A 109.4 . .
C62 C61 H61B 109.4 . .
N4 C61 H61B 109.4 . .
H61A C61 H61B 108.0 . .
C61 C62 N3 108.5(11) . .
C61 C62 H62A 110.0 . .
N3 C62 H62A 110.0 . .
C61 C62 H62B 110.0 . .
N3 C62 H62B 110.0 . .
H62A C62 H62B 108.4 . .
N1 C63 C64 110.9(8) . .
N1 C63 H63A 109.5 . .
C64 C63 H63A 109.5 . .
N1 C63 H63B 109.5 . .
C64 C63 H63B 109.5 . .
H63A C63 H63B 108.0 . .
N2 C64 C63 110.3(7) . .
N2 C64 H64A 109.6 . .
C63 C64 H64A 109.6 . .
N2 C64 H64B 109.6 . .
C63 C64 H64B 109.6 . .
H64A C64 H64B 108.1 . .
N1 C65 C66 110.3(7) . .
N1 C65 H65A 109.6 . .
C66 C65 H65A 109.6 . .
N1 C65 H65B 109.6 . .
C66 C65 H65B 109.6 . .
H65A C65 H65B 108.1 . .
N2 C66 C65 109.8(6) . .
N2 C66 H66A 109.7 . .
C65 C66 H66A 109.7 . .
N2 C66 H66B 109.7 . .
C65 C66 H66B 109.7 . .
H66A C66 H66B 108.2 . .
N1 C67 C68 111.2(7) . .
N1 C67 H67A 109.4 . .
C68 C67 H67A 109.4 . .
N1 C67 H67B 109.4 . .
C68 C67 H67B 109.4 . .
H67A C67 H67B 108.0 . .
N2 C68 C67 109.6(7) . .
N2 C68 H68A 109.8 . .
C67 C68 H68A 109.8 . .
N2 C68 H68B 109.8 . .
C67 C68 H68B 109.8 . .
H68A C68 H68B 108.2 . .
O17 C69 N5 127.1(19) . .
O17 C69 H69 116.5 . .
N5 C69 H69 116.5 . .
N5 C70 H70A 109.5 . .
N5 C70 H70B 109.5 . .
H70A C70 H70B 109.5 . .
N5 C70 H70C 109.5 . .
H70A C70 H70C 109.5 . .
H70B C70 H70C 109.5 . .
N5 C71 H71A 109.5 . .
N5 C71 H71B 109.5 . .
H71A C71 H71B 109.5 . .
N5 C71 H71C 109.5 . .
H71A C71 H71C 109.5 . .
H71B C71 H71C 109.5 . .
O18 C72 N6 128.7(15) . .
O18 C72 H72 115.6 . .
N6 C72 H72 115.6 . .
N6 C73 H73A 109.5 . .
N6 C73 H73B 109.5 . .
H73A C73 H73B 109.5 . .
N6 C73 H73C 109.5 . .
H73A C73 H73C 109.5 . .
H73B C73 H73C 109.5 . .
N6 C74 H74A 109.5 . .
N6 C74 H74B 109.5 . .
H74A C74 H74B 109.5 . .
N6 C74 H74C 109.5 . .
H74A C74 H74C 109.5 . .
H74B C74 H74C 109.5 . .
O19 C75 N7 122.9(16) . .
O19 C75 H75 118.6 . .
N7 C75 H75 118.6 . .
N7 C76 H76A 109.5 . .
N7 C76 H76B 109.5 . .
H76A C76 H76B 109.5 . .
N7 C76 H76C 109.5 . .
H76A C76 H76C 109.5 . .
H76B C76 H76C 109.5 . .
N7 C77 H77A 109.5 . .
N7 C77 H77B 109.5 . .
H77A C77 H77B 109.5 . .
N7 C77 H77C 109.5 . .
H77A C77 H77C 109.5 . .
H77B C77 H77C 109.5 . .
O20 C78 N8 124.6(13) . .
O20 C78 H78 117.7 . .
N8 C78 H78 117.7 . .
N8 C79 H79A 109.5 . .
N8 C79 H79B 109.5 . .
H79A C79 H79B 109.5 . .
N8 C79 H79C 109.5 . .
H79A C79 H79C 109.5 . .
H79B C79 H79C 109.5 . .
N8 C80 H80A 109.5 . .
N8 C80 H80B 109.5 . .
H80A C80 H80B 109.5 . .
N8 C80 H80C 109.5 . .
H80A C80 H80C 109.5 . .
H80B C80 H80C 109.5 . .
O21 C81 N9 126.1(14) . .
O21 C81 H81 116.9 . .
N9 C81 H81 116.9 . .
N9 C82 H82A 109.5 . .
N9 C82 H82B 109.5 . .
H82A C82 H82B 109.5 . .
N9 C82 H82C 109.5 . .
H82A C82 H82C 109.5 . .
H82B C82 H82C 109.5 . .
N9 C83 H83A 109.5 . .
N9 C83 H83B 109.5 . .
H83A C83 H83B 109.5 . .
N9 C83 H83C 109.5 . .
H83A C83 H83C 109.5 . .
H83B C83 H83C 109.5 . .
O22 C84 N10 129.9(14) . .
O22 C84 H84 115.1 . .
N10 C84 H84 115.1 . .
N10 C85 H85A 109.5 . .
N10 C85 H85B 109.5 . .
H85A C85 H85B 109.5 . .
N10 C85 H85C 109.5 . .
H85A C85 H85C 109.5 . .
H85B C85 H85C 109.5 . .
N10 C86 H86A 109.5 . .
N10 C86 H86B 109.5 . .
H86A C86 H86B 109.5 . .
N10 C86 H86C 109.5 . .
H86A C86 H86C 109.5 . .
H86B C86 H86C 109.5 . .
N11 C87 O23 113(2) . .
N11 C87 H87 123.6 . .
O23 C87 H87 123.6 . .
N4 C57A C58A 107(2) . .
N4 C57A H57C 110.4 . .
C58A C57A H57C 110.4 . .
N4 C57A H57D 110.4 . .
C58A C57A H57D 110.4 . .
H57C C57A H57D 108.6 . .
N3 C58A C57A 108.5(19) . .
N3 C58A H58C 110.0 . .
C57A C58A H58C 110.0 . .
N3 C58A H58D 110.0 . .
C57A C58A H58D 110.0 . .
H58C C58A H58D 108.4 . .
N4 C59A C60A 107.8(17) . .
N4 C59A H59C 110.1 . .
C60A C59A H59C 110.1 . .
N4 C59A H59D 110.1 . .
C60A C59A H59D 110.1 . .
H59C C59A H59D 108.5 . .
N3 C60A C59A 111(2) . .
N3 C60A H60C 109.3 . .
C59A C60A H60C 109.3 . .
N3 C60A H60D 109.3 . .
C59A C60A H60D 109.3 . .
H60C C60A H60D 108.0 . .
N4 C61A C62A 112(3) . .
N4 C61A H61C 109.3 . .
C62A C61A H61C 109.3 . .
N4 C61A H61D 109.3 . .
C62A C61A H61D 109.3 . .
H61C C61A H61D 107.9 . .
N3 C62A C61A 113(2) . .
N3 C62A H62C 109.0 . .
C61A C62A H62C 109.0 . .
N3 C62A H62D 109.0 . .
C61A C62A H62D 109.0 . .
H62C C62A H62D 107.8 . .

loop_
_geom_bond_atom_site_label_1
_geom_bond_atom_site_label_2
_geom_bond_distance
_geom_bond_site_symmetry_2
I1 C5 2.081(9) .
I2 C12 2.103(9) .
I3 C19 2.087(10) .
I4 C26 2.096(9) .
I5 C33 2.093(9) .
I6 C40 2.086(10) .
I7 C47 2.100(8) .
I8 C54 2.081(8) .
Zn1 O3 2.038(6) .
Zn1 O2 2.040(7) 2_556
Zn1 O4 2.044(6) 2_556
Zn1 O1 2.064(6) .
Zn1 N4 2.087(6) .
Zn1 Zn1 3.0582(16) 2_556
Zn2 O12 2.043(7) .
Zn2 O8 2.051(6) .
Zn2 O6 2.058(7) .
Zn2 O10 2.067(6) .
Zn2 N3 2.090(6) .
Zn2 Zn3 3.0387(12) .
Zn3 O9 2.031(6) .
Zn3 O7 2.035(6) .
Zn3 O11 2.040(7) .
Zn3 O5 2.064(7) .
Zn3 N1 2.072(6) .
Zn4 O15 2.030(7) 2_667
Zn4 O16 2.031(6) .
Zn4 O13 2.039(6) 2_667
Zn4 O14 2.048(6) .
Zn4 N2 2.069(6) .
Zn4 Zn4 2.9802(15) 2_667
O1 C1 1.252(10) .
O2 C1 1.272(10) .
O2 Zn1 2.040(7) 2_556
O3 C8 1.259(9) .
O4 C8 1.254(10) .
O4 Zn1 2.044(6) 2_556
O5 C15 1.263(10) .
O6 C15 1.277(10) .
O7 C22 1.253(10) .
O8 C22 1.273(10) .
O9 C29 1.247(10) .
O10 C29 1.267(10) .
O11 C36 1.264(10) .
O12 C36 1.279(11) .
O13 C43 1.245(9) .
O13 Zn4 2.039(6) 2_667
O14 C43 1.247(10) .
O15 C50 1.252(10) .
O15 Zn4 2.030(7) 2_667
O16 C50 1.255(10) .
O17 C69 1.17(2) .
O18 C72 1.178(16) .
O19 C75 1.239(16) .
O20 C78 1.219(15) .
O21 C81 1.245(15) .
O22 C84 1.249(15) .
O23 C87 1.64(3) .
N1 C67 1.458(12) .
N1 C63 1.462(12) .
N1 C65 1.485(11) .
N2 C64 1.466(11) .
N2 C68 1.497(10) .
N2 C66 1.501(10) .
N3 C62A 1.39(3) .
N3 C58 1.424(17) .
N3 C60A 1.45(3) .
N3 C60 1.456(15) .
N3 C58A 1.58(3) .
N3 C62 1.578(16) .
N4 C61A 1.40(4) .
N4 C57 1.457(17) .
N4 C59A 1.49(2) .
N4 C59 1.491(15) .
N4 C57A 1.54(3) .
N4 C61 1.548(16) .
N5 C69 1.387(13) .
N5 C71 1.408(13) .
N5 C70 1.415(13) .
N6 C72 1.371(12) .
N6 C73 1.411(17) .
N6 C74 1.441(15) .
N7 C75 1.344(12) .
N7 C77 1.396(17) .
N7 C76 1.470(19) .
N8 C78 1.363(12) .
N8 C80 1.414(12) .
N8 C79 1.415(12) .
N9 C81 1.302(16) .
N9 C82 1.422(17) .
N9 C83 1.434(13) .
N10 C84 1.264(17) .
N10 C86 1.400(14) .
N10 C85 1.490(19) .
N11 C87 1.376(16) .
N11 C89 1.415(16) .
N11 C88 1.416(16) .
C1 C2 1.490(12) .
C2 C3 1.386(11) .
C2 C7 1.400(11) .
C3 C4 1.381(14) .
C3 H3 0.9500 .
C4 C5 1.380(12) .
C4 H4 0.9500 .
C5 C6 1.376(12) .
C6 C7 1.406(14) .
C6 H6 0.9500 .
C7 H7 0.9500 .
C8 C9 1.496(11) .
C9 C10 1.406(11) .
C9 C14 1.409(11) .
C10 C11 1.408(12) .
C10 H10 0.9500 .
C11 C12 1.375(12) .
C11 H11 0.9500 .
C12 C13 1.398(12) .
C13 C14 1.387(13) .
C13 H13 0.9500 .
C14 H14 0.9500 .
C15 C16 1.491(14) .
C16 C17 1.398(12) .
C16 C21 1.405(11) .
C17 C18 1.373(15) .
C17 H17 0.9500 .
C18 C19 1.396(12) .
C18 H18 0.9500 .
C19 C20 1.389(13) .
C20 C21 1.404(15) .
C20 H20 0.9500 .
C21 H21 0.9500 .
C22 C23 1.515(11) .
C23 C24 1.382(12) .
C23 C28 1.393(12) .
C24 C25 1.398(13) .
C24 H24 0.9500 .
C25 C26 1.376(14) .
C25 H25 0.9500 .
C26 C27 1.383(13) .
C27 C28 1.383(13) .
C27 H27 0.9500 .
C28 H28 0.9500 .
C29 C30 1.514(12) .
C30 C31 1.382(11) .
C30 C35 1.392(12) .
C31 C32 1.382(13) .
C31 H31 0.9500 .
C32 C33 1.400(12) .
C32 H32 0.9500 .
C33 C34 1.373(12) .
C34 C35 1.381(13) .
C34 H34 0.9500 .
C35 H35 0.9500 .
C36 C37 1.496(15) .
C37 C42 1.386(14) .
C37 C38 1.393(12) .
C38 C39 1.364(15) .
C38 H38 0.9500 .
C39 C40 1.394(13) .
C39 H39 0.9500 .
C40 C41 1.400(12) .
C41 C42 1.391(16) .
C41 H41 0.9500 .
C42 H42 0.9500 .
C43 C44 1.498(11) .
C44 C45 1.383(12) .
C44 C49 1.405(11) .
C45 C46 1.386(13) .
C45 H45 0.9500 .
C46 C47 1.402(12) .
C46 H46 0.9500 .
C47 C48 1.378(11) .
C48 C49 1.381(12) .
C48 H48 0.9500 .
C49 H49 0.9500 .
C50 C51 1.482(12) .
C51 C52 1.379(12) .
C51 C56 1.413(11) .
C52 C53 1.394(12) .
C52 H52 0.9500 .
C53 C54 1.409(12) .
C53 H53 0.9500 .
C54 C55 1.401(12) .
C55 C56 1.382(12) .
C55 H55 0.9500 .
C56 H56 0.9500 .
C57 C58 1.53(2) .
C57 H57A 0.9900 .
C57 H57B 0.9900 .
C58 H58A 0.9900 .
C58 H58B 0.9900 .
C59 C60 1.543(18) .
C59 H59A 0.9900 .
C59 H59B 0.9900 .
C60 H60A 0.9900 .
C60 H60B 0.9900 .
C61 C62 1.540(19) .
C61 H61A 0.9900 .
C61 H61B 0.9900 .
C62 H62A 0.9900 .
C62 H62B 0.9900 .
C63 C64 1.549(12) .
C63 H63A 0.9900 .
C63 H63B 0.9900 .
C64 H64A 0.9900 .
C64 H64B 0.9900 .
C65 C66 1.558(11) .
C65 H65A 0.9900 .
C65 H65B 0.9900 .
C66 H66A 0.9900 .
C66 H66B 0.9900 .
C67 C68 1.549(12) .
C67 H67A 0.9900 .
C67 H67B 0.9900 .
C68 H68A 0.9900 .
C68 H68B 0.9900 .
C69 H69 0.9500 .
C70 H70A 0.9800 .
C70 H70B 0.9800 .
C70 H70C 0.9800 .
C71 H71A 0.9800 .
C71 H71B 0.9800 .
C71 H71C 0.9800 .
C72 H72 0.9500 .
C73 H73A 0.9800 .
C73 H73B 0.9800 .
C73 H73C 0.9800 .
C74 H74A 0.9800 .
C74 H74B 0.9800 .
C74 H74C 0.9800 .
C75 H75 0.9500 .
C76 H76A 0.9800 .
C76 H76B 0.9800 .
C76 H76C 0.9800 .
C77 H77A 0.9800 .
C77 H77B 0.9800 .
C77 H77C 0.9800 .
C78 H78 0.9500 .
C79 H79A 0.9800 .
C79 H79B 0.9800 .
C79 H79C 0.9800 .
C80 H80A 0.9800 .
C80 H80B 0.9800 .
C80 H80C 0.9800 .
C81 H81 0.9500 .
C82 H82A 0.9800 .
C82 H82B 0.9800 .
C82 H82C 0.9800 .
C83 H83A 0.9800 .
C83 H83B 0.9800 .
C83 H83C 0.9800 .
C84 H84 0.9500 .
C85 H85A 0.9800 .
C85 H85B 0.9800 .
C85 H85C 0.9800 .
C86 H86A 0.9800 .
C86 H86B 0.9800 .
C86 H86C 0.9800 .
C87 H87 0.9500 .
C88 H88A 0.9800 .
C88 H88B 0.9800 .
C88 H88C 0.9800 .
C89 H89A 0.9800 .
C89 H89B 0.9800 .
C89 H89C 0.9800 .
C57A C58A 1.65(4) .
C57A H57C 0.9900 .
C57A H57D 0.9900 .
C58A H58C 0.9900 .
C58A H58D 0.9900 .
C59A C60A 1.60(4) .
C59A H59C 0.9900 .
C59A H59D 0.9900 .
C60A H60C 0.9900 .
C60A H60D 0.9900 .
C61A C62A 1.54(5) .
C61A H61C 0.9900 .
C61A H61D 0.9900 .
C62A H62C 0.9900 .
C62A H62D 0.9900 .

loop_
_geom_torsion_atom_site_label_1
_geom_torsion_atom_site_label_2
_geom_torsion_atom_site_label_3
_geom_torsion_atom_site_label_4
_geom_torsion
_geom_torsion_site_symmetry_1
O12 Zn2 Zn3 O9 78.5(3) .
O8 Zn2 Zn3 O9 168.6(3) .
O6 Zn2 Zn3 O9 -101.0(3) .
O10 Zn2 Zn3 O9 -11.5(3) .
N3 Zn2 Zn3 O9 -67(6) .
O12 Zn2 Zn3 O7 -103.6(3) .
O8 Zn2 Zn3 O7 -13.5(3) .
O6 Zn2 Zn3 O7 76.9(3) .
O10 Zn2 Zn3 O7 166.4(3) .
N3 Zn2 Zn3 O7 111(6) .
O12 Zn2 Zn3 O11 -12.5(3) .
O8 Zn2 Zn3 O11 77.6(3) .
O6 Zn2 Zn3 O11 168.0(3) .
O10 Zn2 Zn3 O11 -102.6(3) .
N3 Zn2 Zn3 O11 -158(6) .
O12 Zn2 Zn3 O5 167.1(3) .
O8 Zn2 Zn3 O5 -102.8(3) .
O6 Zn2 Zn3 O5 -12.4(3) .
O10 Zn2 Zn3 O5 77.1(3) .
N3 Zn2 Zn3 O5 22(6) .
O12 Zn2 Zn3 N1 -117.1(19) .
O8 Zn2 Zn3 N1 -27.0(19) .
O6 Zn2 Zn3 N1 63.5(19) .
O10 Zn2 Zn3 N1 152.9(19) .
N3 Zn2 Zn3 N1 98(6) .
O3 Zn1 O1 C1 -74.3(7) .
O2 Zn1 O1 C1 6.1(12) 2_556
O4 Zn1 O1 C1 82.9(8) 2_556
N4 Zn1 O1 C1 -174.1(7) .
Zn1 Zn1 O1 C1 5.2(7) 2_556
O2 Zn1 O3 C8 -71.9(8) 2_556
O4 Zn1 O3 C8 4.1(13) 2_556
O1 Zn1 O3 C8 85.2(8) .
N4 Zn1 O3 C8 -172.0(7) .
Zn1 Zn1 O3 C8 5.4(7) 2_556
O9 Zn3 O5 C15 104.2(7) .
O7 Zn3 O5 C15 -53.3(7) .
O11 Zn3 O5 C15 24.2(11) .
N1 Zn3 O5 C15 -150.9(7) .
Zn2 Zn3 O5 C15 23.2(7) .
O12 Zn2 O6 C15 6.8(11) .
O8 Zn2 O6 C15 88.5(7) .
O10 Zn2 O6 C15 -68.5(7) .
N3 Zn2 O6 C15 -170.8(7) .
Zn3 Zn2 O6 C15 8.1(7) .
O9 Zn3 O7 C22 28.0(13) .
O11 Zn3 O7 C22 -55.8(8) .
O5 Zn3 O7 C22 102.1(8) .
N1 Zn3 O7 C22 -158.6(8) .
Zn2 Zn3 O7 C22 22.9(8) .
O12 Zn2 O8 C22 90.2(8) .
O6 Zn2 O8 C22 -66.5(8) .
O10 Zn2 O8 C22 11.6(13) .
N3 Zn2 O8 C22 -166.6(8) .
Zn3 Zn2 O8 C22 11.9(7) .
O7 Zn3 O9 C29 15.4(13) .
O11 Zn3 O9 C29 99.0(8) .
O5 Zn3 O9 C29 -58.6(8) .
N1 Zn3 O9 C29 -157.9(8) .
Zn2 Zn3 O9 C29 20.5(8) .
O12 Zn2 O10 C29 -69.9(9) .
O8 Zn2 O10 C29 8.9(14) .
O6 Zn2 O10 C29 87.3(9) .
N3 Zn2 O10 C29 -173.0(9) .
Zn3 Zn2 O10 C29 8.6(8) .
O9 Zn3 O11 C36 -58.8(7) .
O7 Zn3 O11 C36 98.0(7) .
O5 Zn3 O11 C36 20.8(12) .
N1 Zn3 O11 C36 -164.2(7) .
Zn2 Zn3 O11 C36 21.8(7) .
O8 Zn2 O12 C36 -70.2(8) .
O6 Zn2 O12 C36 11.5(12) .
O10 Zn2 O12 C36 86.7(8) .
N3 Zn2 O12 C36 -170.9(7) .
Zn3 Zn2 O12 C36 10.2(7) .
O15 Zn4 O14 C43 77.1(10) 2_667
O16 Zn4 O14 C43 -81.4(10) .
O13 Zn4 O14 C43 -3.2(16) 2_667
N2 Zn4 O14 C43 177.1(9) .
Zn4 Zn4 O14 C43 -0.9(9) 2_667
O15 Zn4 O16 C50 -5.9(15) 2_667
O13 Zn4 O16 C50 -82.3(8) 2_667
O14 Zn4 O16 C50 76.5(8) .
N2 Zn4 O16 C50 176.1(8) .
Zn4 Zn4 O16 C50 -0.7(8) 2_667
O9 Zn3 N1 C67 -120.4(8) .
O7 Zn3 N1 C67 62.3(8) .
O11 Zn3 N1 C67 -27.7(8) .
O5 Zn3 N1 C67 150.3(8) .
Zn2 Zn3 N1 C67 76(2) .
O9 Zn3 N1 C63 119.4(8) .
O7 Zn3 N1 C63 -57.9(8) .
O11 Zn3 N1 C63 -148.0(8) .
O5 Zn3 N1 C63 30.0(8) .
Zn2 Zn3 N1 C63 -45(2) .
O9 Zn3 N1 C65 -0.4(7) .
O7 Zn3 N1 C65 -177.7(7) .
O11 Zn3 N1 C65 92.2(7) .
O5 Zn3 N1 C65 -89.7(7) .
Zn2 Zn3 N1 C65 -164.5(16) .
O15 Zn4 N2 C64 -5.7(6) 2_667
O16 Zn4 N2 C64 173.5(6) .
O13 Zn4 N2 C64 83.6(6) 2_667
O14 Zn4 N2 C64 -96.5(6) .
Zn4 Zn4 N2 C64 -66(3) 2_667
O15 Zn4 N2 C68 -126.9(6) 2_667
O16 Zn4 N2 C68 52.4(7) .
O13 Zn4 N2 C68 -37.6(7) 2_667
O14 Zn4 N2 C68 142.3(6) .
Zn4 Zn4 N2 C68 173(3) 2_667
O15 Zn4 N2 C66 115.2(6) 2_667
O16 Zn4 N2 C66 -65.5(6) .
O13 Zn4 N2 C66 -155.5(6) 2_667
O14 Zn4 N2 C66 24.4(6) .
Zn4 Zn4 N2 C66 55(3) 2_667
O12 Zn2 N3 C62A 47.4(17) .
O8 Zn2 N3 C62A -43.2(17) .
O6 Zn2 N3 C62A -133.5(17) .
O10 Zn2 N3 C62A 137.6(17) .
Zn3 Zn2 N3 C62A -168(6) .
O12 Zn2 N3 C58 133.3(10) .
O8 Zn2 N3 C58 42.7(10) .
O6 Zn2 N3 C58 -47.6(10) .
O10 Zn2 N3 C58 -136.5(10) .
Zn3 Zn2 N3 C58 -82(6) .
O12 Zn2 N3 C60A -71.6(14) .
O8 Zn2 N3 C60A -162.3(14) .
O6 Zn2 N3 C60A 107.4(14) .
O10 Zn2 N3 C60A 18.5(14) .
Zn3 Zn2 N3 C60A 73(7) .
O12 Zn2 N3 C60 -100.0(10) .
O8 Zn2 N3 C60 169.3(9) .
O6 Zn2 N3 C60 79.0(10) .
O10 Zn2 N3 C60 -9.9(10) .
Zn3 Zn2 N3 C60 45(7) .
O12 Zn2 N3 C58A 171.6(11) .
O8 Zn2 N3 C58A 81.0(11) .
O6 Zn2 N3 C58A -9.4(11) .
O10 Zn2 N3 C58A -98.3(11) .
Zn3 Zn2 N3 C58A -43(7) .
O12 Zn2 N3 C62 13.7(8) .
O8 Zn2 N3 C62 -77.0(8) .
O6 Zn2 N3 C62 -167.3(8) .
O10 Zn2 N3 C62 103.8(8) .
Zn3 Zn2 N3 C62 159(6) .
O3 Zn1 N4 C61A 47.9(18) .
O2 Zn1 N4 C61A -40.1(18) 2_556
O4 Zn1 N4 C61A -130.5(18) 2_556
O1 Zn1 N4 C61A 140.0(18) .
Zn1 Zn1 N4 C61A -24(4) 2_556
O3 Zn1 N4 C57 -41.8(11) .
O2 Zn1 N4 C57 -129.8(11) 2_556
O4 Zn1 N4 C57 139.8(11) 2_556
O1 Zn1 N4 C57 50.3(11) .
Zn1 Zn1 N4 C57 -114(4) 2_556
O3 Zn1 N4 C59A 168.7(11) .
O2 Zn1 N4 C59A 80.7(11) 2_556
O4 Zn1 N4 C59A -9.8(11) 2_556
O1 Zn1 N4 C59A -99.3(11) .
Zn1 Zn1 N4 C59A 97(4) 2_556
O3 Zn1 N4 C59 -166.5(10) .
O2 Zn1 N4 C59 105.5(10) 2_556
O4 Zn1 N4 C59 15.1(10) 2_556
O1 Zn1 N4 C59 -74.4(10) .
Zn1 Zn1 N4 C59 122(4) 2_556
O3 Zn1 N4 C57A -76.7(14) .
O2 Zn1 N4 C57A -164.8(14) 2_556
O4 Zn1 N4 C57A 104.8(14) 2_556
O1 Zn1 N4 C57A 15.3(14) .
Zn1 Zn1 N4 C57A -149(4) 2_556
O3 Zn1 N4 C61 77.7(9) .
O2 Zn1 N4 C61 -10.3(9) 2_556
O4 Zn1 N4 C61 -100.7(9) 2_556
O1 Zn1 N4 C61 169.7(9) .
Zn1 Zn1 N4 C61 6(4) 2_556
Zn1 O1 C1 O2 -10.3(13) .
Zn1 O1 C1 C2 168.9(6) .
Zn1 O2 C1 O1 10.2(14) 2_556
Zn1 O2 C1 C2 -169.0(6) 2_556
O1 C1 C2 C3 -172.1(9) .
O2 C1 C2 C3 7.2(12) .
O1 C1 C2 C7 3.6(12) .
O2 C1 C2 C7 -177.2(8) .
C7 C2 C3 C4 -0.5(14) .
C1 C2 C3 C4 175.2(9) .
C2 C3 C4 C5 -3.0(16) .
C3 C4 C5 C6 4.9(16) .
C3 C4 C5 I1 -173.7(8) .
C4 C5 C6 C7 -3.3(15) .
I1 C5 C6 C7 175.3(8) .
C3 C2 C7 C6 2.1(14) .
C1 C2 C7 C6 -173.7(9) .
C5 C6 C7 C2 -0.2(16) .
Zn1 O4 C8 O3 14.0(15) 2_556
Zn1 O4 C8 C9 -165.2(6) 2_556
Zn1 O3 C8 O4 -12.8(14) .
Zn1 O3 C8 C9 166.5(6) .
O4 C8 C9 C10 -3.8(13) .
O3 C8 C9 C10 176.9(9) .
O4 C8 C9 C14 173.6(9) .
O3 C8 C9 C14 -5.8(13) .
C14 C9 C10 C11 -5.8(15) .
C8 C9 C10 C11 171.7(10) .
C9 C10 C11 C12 3.6(17) .
C10 C11 C12 C13 0.7(18) .
C10 C11 C12 I2 -173.8(8) .
C11 C12 C13 C14 -2.8(17) .
I2 C12 C13 C14 171.7(8) .
C12 C13 C14 C9 0.6(16) .
C10 C9 C14 C13 3.7(15) .
C8 C9 C14 C13 -173.8(9) .
Zn3 O5 C15 O6 -26.7(12) .
Zn3 O5 C15 C16 151.9(6) .
Zn2 O6 C15 O5 6.8(13) .
Zn2 O6 C15 C16 -171.9(5) .
O5 C15 C16 C17 175.9(8) .
O6 C15 C16 C17 -5.4(12) .
O5 C15 C16 C21 -8.2(12) .
O6 C15 C16 C21 170.5(8) .
C21 C16 C17 C18 -3.8(14) .
C15 C16 C17 C18 172.2(9) .
C16 C17 C18 C19 0.5(15) .
C17 C18 C19 C20 2.3(14) .
C17 C18 C19 I3 -172.1(7) .
C18 C19 C20 C21 -1.9(14) .
I3 C19 C20 C21 172.5(7) .
C19 C20 C21 C16 -1.3(13) .
C17 C16 C21 C20 4.1(13) .
C15 C16 C21 C20 -171.8(8) .
Zn3 O7 C22 O8 -22.8(15) .
Zn3 O7 C22 C23 158.1(6) .
Zn2 O8 C22 O7 -0.1(14) .
Zn2 O8 C22 C23 179.0(6) .
O7 C22 C23 C24 173.7(9) .
O8 C22 C23 C24 -5.5(14) .
O7 C22 C23 C28 -7.7(14) .
O8 C22 C23 C28 173.1(9) .
C28 C23 C24 C25 0.0(15) .
C22 C23 C24 C25 178.6(9) .
C23 C24 C25 C26 -0.2(16) .
C24 C25 C26 C27 -1.3(17) .
C24 C25 C26 I4 -179.4(8) .
C25 C26 C27 C28 2.9(16) .
I4 C26 C27 C28 -178.9(7) .
C26 C27 C28 C23 -3.0(15) .
C24 C23 C28 C27 1.6(15) .
C22 C23 C28 C27 -176.9(9) .
Zn3 O9 C29 O10 -22.7(15) .
Zn3 O9 C29 C30 154.0(7) .
Zn2 O10 C29 O9 4.3(17) .
Zn2 O10 C29 C30 -172.3(6) .
O9 C29 C30 C31 -14.1(14) .
O10 C29 C30 C31 162.9(10) .
O9 C29 C30 C35 171.8(10) .
O10 C29 C30 C35 -11.1(15) .
C35 C30 C31 C32 1.1(16) .
C29 C30 C31 C32 -173.1(10) .
C30 C31 C32 C33 1.3(18) .
C31 C32 C33 C34 -4.3(19) .
C31 C32 C33 I5 173.8(9) .
C32 C33 C34 C35 4.8(19) .
I5 C33 C34 C35 -173.4(9) .
C33 C34 C35 C30 -2.3(19) .
C31 C30 C35 C34 -0.6(17) .
C29 C30 C35 C34 173.5(11) .
Zn3 O11 C36 O12 -23.0(13) .
Zn3 O11 C36 C37 156.2(6) .
Zn2 O12 C36 O11 2.4(13) .
Zn2 O12 C36 C37 -176.7(6) .
O11 C36 C37 C42 0.9(13) .
O12 C36 C37 C42 -179.9(9) .
O11 C36 C37 C38 -177.3(9) .
O12 C36 C37 C38 1.9(13) .
C42 C37 C38 C39 -6.4(16) .
C36 C37 C38 C39 171.9(10) .
C37 C38 C39 C40 1.3(17) .
C38 C39 C40 C41 3.5(16) .
C38 C39 C40 I6 -172.4(8) .
C39 C40 C41 C42 -3.0(14) .
I6 C40 C41 C42 172.7(7) .
C38 C37 C42 C41 6.9(15) .
C36 C37 C42 C41 -171.4(9) .
C40 C41 C42 C37 -2.3(15) .
Zn4 O13 C43 O14 1.1(15) 2_667
Zn4 O13 C43 C44 -176.2(6) 2_667
Zn4 O14 C43 O13 0.3(16) .
Zn4 O14 C43 C44 177.6(7) .
O13 C43 C44 C45 162.8(9) .
O14 C43 C44 C45 -14.7(13) .
O13 C43 C44 C49 -20.0(13) .
O14 C43 C44 C49 162.5(9) .
C49 C44 C45 C46 4.3(15) .
C43 C44 C45 C46 -178.6(10) .
C44 C45 C46 C47 -2.2(17) .
C45 C46 C47 C48 -0.4(15) .
C45 C46 C47 I7 177.6(8) .
C46 C47 C48 C49 0.8(14) .
I7 C47 C48 C49 -177.2(7) .
C47 C48 C49 C44 1.3(14) .
C45 C44 C49 C48 -3.8(14) .
C43 C44 C49 C48 179.0(8) .
Zn4 O15 C50 O16 5.9(15) 2_667
Zn4 O15 C50 C51 -176.7(6) 2_667
Zn4 O16 C50 O15 -2.4(14) .
Zn4 O16 C50 C51 -179.9(6) .
O15 C50 C51 C52 161.6(9) .
O16 C50 C51 C52 -20.8(12) .
O15 C50 C51 C56 -20.6(12) .
O16 C50 C51 C56 157.0(8) .
C56 C51 C52 C53 2.7(13) .
C50 C51 C52 C53 -179.4(8) .
C51 C52 C53 C54 -3.7(14) .
C52 C53 C54 C55 2.7(13) .
C52 C53 C54 I8 -175.3(7) .
C53 C54 C55 C56 -0.7(13) .
I8 C54 C55 C56 177.3(6) .
C54 C55 C56 C51 -0.3(13) .
C52 C51 C56 C55 -0.7(12) .
C50 C51 C56 C55 -178.5(8) .
C61A N4 C57 C58 70(2) .
C59A N4 C57 C58 -37(2) .
C59 N4 C57 C58 -54.2(19) .
C57A N4 C57 C58 -93(3) .
C61 N4 C57 C58 59.9(18) .
Zn1 N4 C57 C58 -178.9(13) .
C62A N3 C58 C57 -69(2) .
C60A N3 C58 C57 33(3) .
C60 N3 C58 C57 55.3(19) .
C58A N3 C58 C57 87(2) .
C62 N3 C58 C57 -58.8(18) .
Zn2 N3 C58 C57 -179.6(13) .
N4 C57 C58 N3 -1(2) .
C61A N4 C59 C60 -37(3) .
C57 N4 C59 C60 57.0(18) .
C59A N4 C59 C60 -87(3) .
C57A N4 C59 C60 77.2(19) .
C61 N4 C59 C60 -58.4(17) .
Zn1 N4 C59 C60 -177.3(12) .
C62A N3 C60 C59 41(3) .
C58 N3 C60 C59 -51.6(18) .
C60A N3 C60 C59 89(3) .
C58A N3 C60 C59 -69.8(17) .
C62 N3 C60 C59 65.2(17) .
Zn2 N3 C60 C59 -177.0(12) .
N4 C59 C60 N3 -5(2) .
C61A N4 C61 C62 -80(4) .
C57 N4 C61 C62 -57.4(16) .
C59A N4 C61 C62 71.3(16) .
C59 N4 C61 C62 60.4(16) .
C57A N4 C61 C62 -36(3) .
Zn1 N4 C61 C62 179.8(11) .
N4 C61 C62 N3 -0.5(18) .
C62A N3 C62 C61 79(3) .
C58 N3 C62 C61 58.9(15) .
C60A N3 C62 C61 -71.9(17) .
C60 N3 C62 C61 -61.5(15) .
C58A N3 C62 C61 31(2) .
Zn2 N3 C62 C61 -179.7(11) .
C67 N1 C63 C64 55.2(12) .
C65 N1 C63 C64 -62.4(12) .
Zn3 N1 C63 C64 176.0(8) .
C68 N2 C64 C63 -60.5(10) .
C66 N2 C64 C63 55.9(10) .
Zn4 N2 C64 C63 178.4(8) .
N1 C63 C64 N2 5.4(14) .
C67 N1 C65 C66 -62.5(11) .
C63 N1 C65 C66 55.9(11) .
Zn3 N1 C65 C66 176.4(7) .
C64 N2 C66 C65 -61.6(10) .
C68 N2 C66 C65 56.5(10) .
Zn4 N2 C66 C65 175.9(7) .
N1 C65 C66 N2 5.0(13) .
C63 N1 C67 C68 -61.7(13) .
C65 N1 C67 C68 56.0(13) .
Zn3 N1 C67 C68 177.9(9) .
C64 N2 C68 C67 54.0(11) .
C66 N2 C68 C67 -63.4(11) .
Zn4 N2 C68 C67 176.1(8) .
N1 C67 C68 N2 6.5(15) .
C71 N5 C69 O17 176.8(17) .
C70 N5 C69 O17 -3(3) .
C73 N6 C72 O18 -9(2) .
C74 N6 C72 O18 175.8(14) .
C77 N7 C75 O19 -177.0(12) .
C76 N7 C75 O19 -2.0(18) .
C80 N8 C78 O20 -174.6(13) .
C79 N8 C78 O20 -1(2) .
C82 N9 C81 O21 3(2) .
C83 N9 C81 O21 -175.3(13) .
C86 N10 C84 O22 179.5(12) .
C85 N10 C84 O22 -4(2) .
C89 N11 C87 O23 -176(2) .
C88 N11 C87 O23 0(2) .
C61A N4 C57A C58A 60(3) .
C57 N4 C57A C58A 78(3) .
C59A N4 C57A C58A -59(2) .
C59 N4 C57A C58A -66(2) .
C61 N4 C57A C58A 40(3) .
Zn1 N4 C57A C58A -175.6(16) .
C62A N3 C58A C57A -51(3) .
C58 N3 C58A C57A -76(2) .
C60A N3 C58A C57A 65(2) .
C60 N3 C58A C57A 74.6(19) .
C62 N3 C58A C57A -27(3) .
Zn2 N3 C58A C57A -176.3(16) .
N4 C57A C58A N3 -6(3) .
C61A N4 C59A C60A -51(2) .
C57 N4 C59A C60A 42(3) .
C59 N4 C59A C60A 88(3) .
C57A N4 C59A C60A 71(2) .
C61 N4 C59A C60A -65.2(18) .
Zn1 N4 C59A C60A -174.5(15) .
C62A N3 C60A C59A 63(3) .
C58 N3 C60A C59A -26(3) .
C60 N3 C60A C59A -78(3) .
C58A N3 C60A C59A -56(2) .
C62 N3 C60A C59A 79(2) .
Zn2 N3 C60A C59A -173.8(16) .
N4 C59A C60A N3 -10(3) .
C57 N4 C61A C62A -66(3) .
C59A N4 C61A C62A 62(3) .
C59 N4 C61A C62A 44(4) .
C57A N4 C61A C62A -56(3) .
C61 N4 C61A C62A 93(4) .
Zn1 N4 C61A C62A -177(2) .
C58 N3 C62A C61A 76(3) .
C60A N3 C62A C61A -55(3) .
C60 N3 C62A C61A -35(4) .
C58A N3 C62A C61A 61(3) .
C62 N3 C62A C61A -85(4) .
Zn2 N3 C62A C61A -176(2) .
N4 C61A C62A N3 -7(4) .
